data_1551898
loop_
_publ_author_name
'David Gonzalez-Rodriguez'
'Joost L. J. van Dongen'
'Martin Lutz'
'Anthony L. Spek'
'Albertus P. H. J. Schenning'
'E. W. Meijer'

_publ_section_title
;
 G-quadruplex self-assembly regulated by Coulombic interactions
;
_journal_name_full 'Nature Chemistry'
_journal_page_first 151
_journal_page_last 155
_journal_paper_doi 10.1038/nchem.177
_journal_volume 1
_journal_year 2009
_chemical_absolute_configuration ad
_chemical_formula_moiety 'C316 H520 K4 N80 O84 Si16, C304 H496 K4 N80 O84 Si16, 8(I)'
_chemical_formula_sum 'C620 H1016 I8 K8 N160 O168 Si32'
_chemical_formula_weight 15626.81
_space_group_IT_number 75
_space_group_name_Hall 'P 4'
_space_group_name_H-M_alt 'P 4'
_symmetry_cell_setting tetragonal
_symmetry_space_group_name_Hall 'P 4'
_symmetry_space_group_name_H-M 'P 4'
_atom_sites_solution_hydrogens geom
_atom_sites_solution_primary direct
_atom_sites_solution_secondary difmap
_cell_angle_alpha 90.00
_cell_angle_beta 90.00
_cell_angle_gamma 90.00
_cell_formula_units_Z 1
_cell_length_a 32.4066(2)
_cell_length_b 32.4066(2)
_cell_length_c 23.1808(2)
_cell_measurement_reflns_used 431749
_cell_measurement_temperature 150(2)
_cell_measurement_theta_max 21.97
_cell_measurement_theta_min 1.02
_cell_volume 24344.2(3)
_computing_cell_refinement HKL2000
_computing_data_collection 'Nonius COLLECT'
_computing_data_reduction 'HKL2000, denzox, Sadabs'
_computing_structure_refinement 'SHELXL-97 (Sheldrick, 1997)'
_computing_structure_solution 'SHELXS-97 (Sheldrick, 1990)'
_diffrn_ambient_temperature 150(2)
_diffrn_measured_fraction_theta_full 0.998
_diffrn_measured_fraction_theta_max 0.998
_diffrn_measurement_device_type 'Nonius KappaCCD'
_diffrn_measurement_method '\f and \w scans'
_diffrn_radiation_monochromator graphite
_diffrn_radiation_source 'rotating anode'
_diffrn_radiation_type MoK\a
_diffrn_radiation_wavelength 0.71073
_diffrn_reflns_av_R_equivalents 0.0768
_diffrn_reflns_av_sigmaI/netI 0.0628
_diffrn_reflns_limit_h_max 34
_diffrn_reflns_limit_h_min -34
_diffrn_reflns_limit_k_max 25
_diffrn_reflns_limit_k_min -34
_diffrn_reflns_limit_l_max 24
_diffrn_reflns_limit_l_min -23
_diffrn_reflns_number 168986
_diffrn_reflns_theta_full 21.98
_diffrn_reflns_theta_max 21.98
_diffrn_reflns_theta_min 1.08
_exptl_absorpt_coefficient_mu 0.396
_exptl_absorpt_correction_T_max 0.92
_exptl_absorpt_correction_T_min 0.67
_exptl_absorpt_correction_type multi-scan
_exptl_absorpt_process_details 'Sadabs (Sheldrick, 2006)'
_exptl_crystal_colour colourless
_exptl_crystal_density_diffrn 1.066
_exptl_crystal_density_method 'not measured'
_exptl_crystal_description block
_exptl_crystal_F_000 8224
_exptl_crystal_size_max 0.30
_exptl_crystal_size_mid 0.24
_exptl_crystal_size_min 0.21
_platon_squeeze_details
;
;
_refine_diff_density_max 0.657
_refine_diff_density_min -0.503
_refine_diff_density_rms 0.095
_refine_ls_abs_structure_details 'Flack H D (1983), Acta Cryst. A39, 876-881'
_refine_ls_abs_structure_Flack 0.073(16)
_refine_ls_extinction_method none
_refine_ls_goodness_of_fit_ref 1.026
_refine_ls_hydrogen_treatment constr
_refine_ls_matrix_type full
_refine_ls_number_parameters 1968
_refine_ls_number_reflns 29518
_refine_ls_number_restraints 2674
_refine_ls_restrained_S_all 1.047
_refine_ls_R_factor_all 0.0984
_refine_ls_R_factor_gt 0.0724
_refine_ls_shift/su_max 0.001
_refine_ls_shift/su_mean 0.000
_refine_ls_structure_factor_coef Fsqd
_refine_ls_weighting_details 'calc w=1/[\s^2^(Fo^2^)+(0.1437P)^2^+0.0000P] where P=(Fo^2^+2Fc^2^)/3'
_refine_ls_weighting_scheme calc
_refine_ls_wR_factor_gt 0.1922
_refine_ls_wR_factor_ref 0.2065
_reflns_number_gt 21501
_reflns_number_total 29518
_reflns_threshold_expression I>2\s(I)
_cod_data_source_file nchem.177-s2.cif
_cod_data_source_block s3984a
_cod_database_code 1551898

loop_
_symmetry_equiv_pos_as_xyz
'x, y, z'
'-y, x, z'
'-x, -y, z'
'y, -x, z'

loop_
_atom_site_label
_atom_site_type_symbol
_atom_site_fract_x
_atom_site_fract_y
_atom_site_fract_z
_atom_site_U_iso_or_equiv
_atom_site_adp_type
_atom_site_occupancy
_atom_site_symmetry_multiplicity
_atom_site_calc_flag
_atom_site_refinement_flags
_atom_site_disorder_assembly
_atom_site_disorder_group
K1 K 1.0000 1.0000 0.25006(16) 0.0500(10) Uani 1 4 d S . .
K2 K 1.0000 1.0000 0.40330(14) 0.0349(8) Uani 1 4 d S . .
K3 K 1.0000 1.0000 0.55216(15) 0.0324(8) Uani 1 4 d S . .
K4 K 1.0000 1.0000 0.70098(14) 0.0281(7) Uani 1 4 d S . .
K5 K 0.5000 0.5000 0.7680(2) 0.0527(11) Uani 1 4 d S . .
K6 K 0.5000 0.5000 0.9180(2) 0.0518(11) Uani 1 4 d S . .
K7 K 0.5000 0.5000 1.0652(2) 0.0556(11) Uani 1 4 d S . .
K8 K 0.5000 0.5000 1.2190(2) 0.0611(11) Uani 1 4 d S . .
O11 O 0.94262(16) 0.95961(15) 0.3335(2) 0.0428(13) Uani 1 1 d . . .
Si1 Si 0.74232(10) 0.90531(11) 0.11363(13) 0.0874(10) Uani 1 1 d D . .
O21 O 0.74938(16) 0.88097(15) 0.3166(3) 0.0589(16) Uani 1 1 d D . .
O31 O 0.69971(14) 0.94023(17) 0.3841(2) 0.0570(16) Uani 1 1 d D . .
O41 O 0.68157(16) 0.9530(2) 0.2910(2) 0.0668(18) Uani 1 1 d D . .
O51 O 0.7586(2) 0.92683(19) 0.1738(2) 0.0770(19) Uani 1 1 d D . .
N11 N 0.88878(15) 1.00560(16) 0.3348(3) 0.0359(15) Uani 1 1 d D . .
H11 H 0.9069 1.0258 0.3323 0.043 Uiso 1 1 calc R . .
N21 N 0.81752(15) 0.98923(14) 0.3425(3) 0.0412(16) Uani 1 1 d D . .
N31 N 0.80799(13) 0.91498(15) 0.3531(3) 0.0411(16) Uani 1 1 d D . .
N41 N 0.87410(16) 0.89349(15) 0.3440(3) 0.0458(17) Uani 1 1 d D . .
N51 N 0.8385(2) 1.05624(16) 0.3357(3) 0.0523(19) Uani 1 1 d D . .
H51A H 0.8126 1.0642 0.3383 0.063 Uiso 1 1 calc R . .
H51B H 0.8583 1.0747 0.3322 0.063 Uiso 1 1 calc R . .
C11 C 0.90390(19) 0.96544(17) 0.3360(3) 0.0364(19) Uani 1 1 d D . .
C21 C 0.84793(18) 1.01616(17) 0.3372(3) 0.042(2) Uani 1 1 d D . .
C31 C 0.83137(16) 0.94998(15) 0.3434(3) 0.0337(18) Uani 1 1 d D . .
C41 C 0.83601(18) 0.88288(19) 0.3537(4) 0.049(2) Uani 1 1 d D . .
H41 H 0.8281 0.8551 0.3606 0.059 Uiso 1 1 calc R . .
C51 C 0.87141(17) 0.93626(16) 0.3391(3) 0.0396(19) Uani 1 1 d D . .
C61 C 0.76360(16) 0.90779(19) 0.3610(3) 0.041(2) Uani 1 1 d D . .
H61 H 0.7584 0.8951 0.3996 0.050 Uiso 1 1 calc R . .
C71 C 0.73758(17) 0.9470(2) 0.3543(3) 0.045(2) Uani 1 1 d D . .
H71 H 0.7523 0.9726 0.3669 0.054 Uiso 1 1 calc R . .
C81 C 0.72479(19) 0.9477(2) 0.2909(3) 0.050(2) Uani 1 1 d D . .
H81 H 0.7388 0.9706 0.2696 0.060 Uiso 1 1 calc R . .
C91 C 0.7381(2) 0.9054(2) 0.2677(3) 0.061(3) Uani 1 1 d D . .
H91 H 0.7135 0.8923 0.2492 0.074 Uiso 1 1 calc R . .
C101 C 0.66814(19) 0.9577(2) 0.3484(3) 0.067(3) Uani 1 1 d D . .
C111 C 0.6635(3) 1.0034(2) 0.3642(4) 0.087(4) Uani 1 1 d D . .
H11A H 0.6543 1.0057 0.4043 0.130 Uiso 1 1 calc R . .
H11B H 0.6430 1.0162 0.3388 0.130 Uiso 1 1 calc R . .
H11C H 0.6901 1.0173 0.3595 0.130 Uiso 1 1 calc R . .
C121 C 0.6281(2) 0.9343(3) 0.3591(5) 0.092(4) Uani 1 1 d D . .
H12A H 0.6195 0.9382 0.3993 0.138 Uiso 1 1 calc R . .
H12B H 0.6325 0.9049 0.3517 0.138 Uiso 1 1 calc R . .
H12C H 0.6066 0.9448 0.3333 0.138 Uiso 1 1 calc R . .
C131 C 0.7720(2) 0.9062(3) 0.2242(3) 0.070(3) Uani 1 1 d D . .
H13A H 0.7963 0.9206 0.2405 0.084 Uiso 1 1 calc R . .
H13B H 0.7803 0.8777 0.2145 0.084 Uiso 1 1 calc R . .
C141 C 0.7861(3) 0.9085(4) 0.0600(5) 0.142(6) Uiso 1 1 d D . .
H14A H 0.8104 0.8945 0.0758 0.213 Uiso 1 1 calc R . .
H14B H 0.7928 0.9375 0.0527 0.213 Uiso 1 1 calc R . .
H14C H 0.7779 0.8952 0.0239 0.213 Uiso 1 1 calc R . .
C151 C 0.7314(5) 0.8488(3) 0.1234(7) 0.172(7) Uiso 1 1 d D . .
H15A H 0.7569 0.8345 0.1343 0.258 Uiso 1 1 calc R . .
H15B H 0.7209 0.8373 0.0871 0.258 Uiso 1 1 calc R . .
H15C H 0.7107 0.8451 0.1538 0.258 Uiso 1 1 calc R . .
C161 C 0.6955(3) 0.9305(3) 0.0934(5) 0.155(6) Uiso 1 1 d D . .
C171 C 0.6620(4) 0.9205(6) 0.1409(7) 0.206(9) Uiso 1 1 d D . .
H17A H 0.6583 0.8905 0.1437 0.309 Uiso 1 1 calc R . .
H17B H 0.6358 0.9334 0.1304 0.309 Uiso 1 1 calc R . .
H17C H 0.6713 0.9312 0.1783 0.309 Uiso 1 1 calc R . .
C181 C 0.6813(5) 0.9147(5) 0.0328(6) 0.197(9) Uiso 1 1 d D . .
H18A H 0.6792 0.8845 0.0334 0.295 Uiso 1 1 calc R . .
H18B H 0.7015 0.9231 0.0036 0.295 Uiso 1 1 calc R . .
H18C H 0.6543 0.9266 0.0234 0.295 Uiso 1 1 calc R . .
C191 C 0.7007(5) 0.9786(3) 0.0950(8) 0.180(8) Uiso 1 1 d D . .
H19A H 0.7095 0.9871 0.1336 0.270 Uiso 1 1 calc R . .
H19B H 0.6742 0.9917 0.0858 0.270 Uiso 1 1 calc R . .
H19C H 0.7214 0.9869 0.0666 0.270 Uiso 1 1 calc R . .
O12 O 1.00578(13) 0.93165(14) 0.4776(2) 0.0349(11) Uani 1 1 d . . .
Si2 Si 0.86230(19) 0.74801(13) 0.27955(18) 0.165(3) Uani 1 1 d D . .
O22 O 0.94585(15) 0.74558(16) 0.4193(2) 0.0551(16) Uani 1 1 d D . .
O32 O 0.94301(16) 0.71432(15) 0.5614(2) 0.0609(16) Uani 1 1 d D . .
O42 O 0.89906(19) 0.68063(14) 0.5013(3) 0.0662(18) Uani 1 1 d D . .
O52 O 0.88755(19) 0.76709(17) 0.3361(2) 0.0743(19) Uani 1 1 d D . .
N12 N 0.93996(13) 0.90565(14) 0.4790(3) 0.0316(14) Uani 1 1 d D . .
H12 H 0.9305 0.9311 0.4787 0.038 Uiso 1 1 calc R . .
N22 N 0.92159(14) 0.83451(14) 0.4793(3) 0.0357(14) Uani 1 1 d D . .
N32 N 0.98274(14) 0.79156(13) 0.4784(3) 0.0349(14) Uani 1 1 d D . .
N42 N 1.03209(14) 0.83999(14) 0.4795(3) 0.0372(15) Uani 1 1 d D . .
N52 N 0.87184(15) 0.88469(17) 0.4831(3) 0.0430(15) Uani 1 1 d D . .
H52A H 0.8528 0.8653 0.4846 0.052 Uiso 1 1 calc R . .
H52B H 0.8646 0.9109 0.4836 0.052 Uiso 1 1 calc R . .
C12 C 0.98247(17) 0.90039(17) 0.4784(3) 0.0365(18) Uani 1 1 d D . .
C22 C 0.91151(16) 0.87440(17) 0.4800(3) 0.0370(18) Uani 1 1 d D . .
C32 C 0.96260(15) 0.82905(15) 0.4790(4) 0.0368(18) Uani 1 1 d D . .
C42 C 1.02431(17) 0.80031(17) 0.4792(4) 0.0390(18) Uani 1 1 d D . .
H42 H 1.0452 0.7797 0.4796 0.047 Uiso 1 1 calc R . .
C52 C 0.99350(15) 0.85818(15) 0.4785(4) 0.0345(17) Uani 1 1 d D . .
C62 C 0.96387(19) 0.75039(18) 0.4751(3) 0.050(2) Uani 1 1 d D . .
H62 H 0.9858 0.7290 0.4804 0.060 Uiso 1 1 calc R . .
C72 C 0.92989(19) 0.74395(19) 0.5208(3) 0.047(2) Uani 1 1 d D . .
H72 H 0.9208 0.7704 0.5392 0.057 Uiso 1 1 calc R . .
C82 C 0.8954(2) 0.72293(18) 0.4864(3) 0.057(2) Uani 1 1 d D . .
H82 H 0.8677 0.7340 0.4975 0.069 Uiso 1 1 calc R . .
C92 C 0.9044(2) 0.7306(2) 0.4226(3) 0.054(2) Uani 1 1 d D . .
H92 H 0.9030 0.7036 0.4018 0.065 Uiso 1 1 calc R . .
C102 C 0.9162(2) 0.67907(17) 0.5572(3) 0.063(3) Uani 1 1 d D . .
C112 C 0.8837(3) 0.6827(3) 0.6044(4) 0.077(3) Uani 1 1 d D . .
H11D H 0.8651 0.6590 0.6026 0.116 Uiso 1 1 calc R . .
H11E H 0.8679 0.7082 0.5989 0.116 Uiso 1 1 calc R . .
H11F H 0.8973 0.6834 0.6422 0.116 Uiso 1 1 calc R . .
C122 C 0.9416(3) 0.6398(2) 0.5644(5) 0.079(3) Uani 1 1 d D . .
H12D H 0.9233 0.6158 0.5620 0.119 Uiso 1 1 calc R . .
H12E H 0.9553 0.6402 0.6021 0.119 Uiso 1 1 calc R . .
H12F H 0.9624 0.6383 0.5338 0.119 Uiso 1 1 calc R . .
C132 C 0.8756(2) 0.7603(2) 0.3934(3) 0.055(2) Uani 1 1 d D . .
H13C H 0.8472 0.7491 0.3942 0.066 Uiso 1 1 calc R . .
H13D H 0.8757 0.7869 0.4145 0.066 Uiso 1 1 calc R . .
C142 C 0.8065(3) 0.7661(5) 0.2852(7) 0.184(8) Uiso 1 1 d D . .
H14D H 0.7947 0.7566 0.3218 0.276 Uiso 1 1 calc R . .
H14E H 0.7905 0.7546 0.2531 0.276 Uiso 1 1 calc R . .
H14F H 0.8056 0.7963 0.2836 0.276 Uiso 1 1 calc R . .
C152 C 0.8621(6) 0.6900(3) 0.2845(7) 0.203(9) Uiso 1 1 d D . .
H15D H 0.8490 0.6815 0.3206 0.304 Uiso 1 1 calc R . .
H15E H 0.8906 0.6798 0.2836 0.304 Uiso 1 1 calc R . .
H15F H 0.8468 0.6785 0.2518 0.304 Uiso 1 1 calc R . .
C162 C 0.8858(4) 0.7647(4) 0.2141(4) 0.228(10) Uiso 1 1 d D . .
C172 C 0.9326(3) 0.7536(5) 0.2187(6) 0.142(6) Uiso 1 1 d D . .
H17D H 0.9446 0.7673 0.2525 0.214 Uiso 1 1 calc R . .
H17E H 0.9470 0.7630 0.1838 0.214 Uiso 1 1 calc R . .
H17F H 0.9358 0.7237 0.2225 0.214 Uiso 1 1 calc R . .
C182 C 0.8766(4) 0.8122(3) 0.2089(6) 0.139(6) Uiso 1 1 d D . .
H18D H 0.8467 0.8166 0.2069 0.208 Uiso 1 1 calc R . .
H18E H 0.8896 0.8230 0.1738 0.208 Uiso 1 1 calc R . .
H18F H 0.8878 0.8266 0.2426 0.208 Uiso 1 1 calc R . .
C192 C 0.8676(6) 0.7402(6) 0.1614(6) 0.266(13) Uiso 1 1 d D . .
H19D H 0.8379 0.7458 0.1582 0.399 Uiso 1 1 calc R . .
H19E H 0.8720 0.7106 0.1672 0.399 Uiso 1 1 calc R . .
H19F H 0.8815 0.7490 0.1259 0.399 Uiso 1 1 calc R . .
O13 O 0.92988(13) 1.00085(14) 0.6236(2) 0.0343(12) Uani 1 1 d . . .
Si3 Si 0.76131(8) 0.83103(7) 0.80910(11) 0.0569(7) Uani 1 1 d D . .
O23 O 0.74876(15) 0.92362(13) 0.6797(2) 0.0421(13) Uani 1 1 d D . .
O33 O 0.72468(14) 0.92251(16) 0.5321(2) 0.0495(15) Uani 1 1 d D . .
O43 O 0.68362(14) 0.88854(19) 0.5970(2) 0.0661(18) Uani 1 1 d D . .
O53 O 0.77685(16) 0.85951(16) 0.7532(2) 0.0553(15) Uani 1 1 d D . .
N13 N 0.91054(15) 0.93316(13) 0.6220(3) 0.0302(14) Uani 1 1 d D . .
H13 H 0.9368 0.9262 0.6225 0.036 Uiso 1 1 calc R . .
N23 N 0.84162(14) 0.90802(15) 0.6211(3) 0.0356(15) Uani 1 1 d D . .
N33 N 0.79313(13) 0.96516(14) 0.6236(3) 0.0332(15) Uani 1 1 d D . .
N43 N 0.83648(14) 1.01901(15) 0.6233(3) 0.0365(15) Uani 1 1 d D . .
N53 N 0.89717(17) 0.86331(15) 0.6171(3) 0.0388(16) Uani 1 1 d D . .
H53A H 0.8801 0.8422 0.6157 0.047 Uiso 1 1 calc R . .
H53B H 0.9240 0.8591 0.6164 0.047 Uiso 1 1 calc R . .
C13 C 0.90162(16) 0.97507(17) 0.6233(3) 0.0314(18) Uani 1 1 d D . .
C23 C 0.88245(16) 0.90152(16) 0.6201(3) 0.0310(18) Uani 1 1 d D . .
C33 C 0.83236(15) 0.94873(16) 0.6225(3) 0.0337(19) Uani 1 1 d D . .
C43 C 0.79773(18) 1.00723(17) 0.6222(4) 0.041(2) Uani 1 1 d D . .
H43 H 0.7752 1.0259 0.6206 0.049 Uiso 1 1 calc R . .
C53 C 0.85831(15) 0.98212(16) 0.6232(3) 0.0290(17) Uani 1 1 d D . .
C63 C 0.75354(18) 0.94298(18) 0.6249(3) 0.041(2) Uani 1 1 d D . .
H63 H 0.7307 0.9633 0.6194 0.049 Uiso 1 1 calc R . .
C73 C 0.75011(19) 0.9096(2) 0.5785(3) 0.048(2) Uani 1 1 d D . .
H73 H 0.7776 0.8993 0.5654 0.058 Uiso 1 1 calc R . .
C83 C 0.72468(18) 0.87609(19) 0.6098(3) 0.044(2) Uani 1 1 d D . .
H83 H 0.7310 0.8477 0.5954 0.053 Uiso 1 1 calc R . .
C93 C 0.7363(2) 0.88177(18) 0.6732(3) 0.049(2) Uani 1 1 d D . .
H93 H 0.7109 0.8774 0.6970 0.059 Uiso 1 1 calc R . .
C103 C 0.68386(18) 0.9061(2) 0.5415(3) 0.052(2) Uani 1 1 d D . .
C113 C 0.6749(3) 0.8743(2) 0.4950(4) 0.066(3) Uani 1 1 d D . .
H11G H 0.6472 0.8630 0.5006 0.099 Uiso 1 1 calc R . .
H11H H 0.6952 0.8519 0.4975 0.099 Uiso 1 1 calc R . .
H11I H 0.6767 0.8873 0.4570 0.099 Uiso 1 1 calc R . .
C123 C 0.6531(3) 0.9420(3) 0.5416(4) 0.079(3) Uani 1 1 d D . .
H12G H 0.6252 0.9313 0.5476 0.119 Uiso 1 1 calc R . .
H12H H 0.6544 0.9564 0.5044 0.119 Uiso 1 1 calc R . .
H12I H 0.6601 0.9612 0.5727 0.119 Uiso 1 1 calc R . .
C133 C 0.7688(2) 0.8524(2) 0.6943(3) 0.047(2) Uani 1 1 d D . .
H13E H 0.7594 0.8237 0.6888 0.056 Uiso 1 1 calc R . .
H13F H 0.7945 0.8564 0.6718 0.056 Uiso 1 1 calc R . .
C143 C 0.8063(3) 0.8005(3) 0.8376(4) 0.080(3) Uiso 1 1 d D . .
H14G H 0.8166 0.7821 0.8073 0.120 Uiso 1 1 calc R . .
H14H H 0.7974 0.7840 0.8708 0.120 Uiso 1 1 calc R . .
H14I H 0.8283 0.8194 0.8495 0.120 Uiso 1 1 calc R . .
C153 C 0.7202(2) 0.7942(3) 0.7860(4) 0.069(3) Uiso 1 1 d D . .
H15G H 0.7312 0.7754 0.7567 0.104 Uiso 1 1 calc R . .
H15H H 0.6969 0.8096 0.7698 0.104 Uiso 1 1 calc R . .
H15I H 0.7108 0.7782 0.8194 0.104 Uiso 1 1 calc R . .
C163 C 0.7407(2) 0.8655(2) 0.8630(3) 0.063(3) Uiso 1 1 d D . .
C173 C 0.7739(3) 0.8987(3) 0.8793(5) 0.090(3) Uiso 1 1 d D . .
H17G H 0.7987 0.8848 0.8940 0.135 Uiso 1 1 calc R . .
H17H H 0.7629 0.9170 0.9091 0.135 Uiso 1 1 calc R . .
H17I H 0.7811 0.9148 0.8450 0.135 Uiso 1 1 calc R . .
C183 C 0.7297(3) 0.8400(3) 0.9181(4) 0.087(3) Uiso 1 1 d D . .
H18G H 0.7543 0.8254 0.9317 0.131 Uiso 1 1 calc R . .
H18H H 0.7081 0.8199 0.9087 0.131 Uiso 1 1 calc R . .
H18I H 0.7197 0.8586 0.9483 0.131 Uiso 1 1 calc R . .
C193 C 0.7025(2) 0.8897(3) 0.8393(4) 0.077(3) Uiso 1 1 d D . .
H19G H 0.6809 0.8701 0.8283 0.115 Uiso 1 1 calc R . .
H19H H 0.7108 0.9058 0.8054 0.115 Uiso 1 1 calc R . .
H19I H 0.6920 0.9083 0.8692 0.115 Uiso 1 1 calc R . .
O14 O 0.96591(14) 0.93713(15) 0.7612(2) 0.0413(13) Uani 1 1 d . . .
Si4 Si 0.95023(14) 0.82597(14) 0.96694(19) 0.1317(16) Uani 1 1 d D . .
O24 O 0.92398(15) 0.74393(16) 0.8227(2) 0.0556(16) Uani 1 1 d D . .
O34 O 0.96214(17) 0.69380(14) 0.7236(3) 0.0651(18) Uani 1 1 d D . .
O44 O 0.9912(2) 0.67439(16) 0.8087(3) 0.076(2) Uani 1 1 d D . .
O54 O 0.9463(2) 0.7846(2) 0.9261(4) 0.117(3) Uani 1 1 d D . .
N14 N 1.01825(15) 0.88942(14) 0.7653(3) 0.0318(15) Uani 1 1 d D . .
H14 H 1.0364 0.9096 0.7675 0.038 Uiso 1 1 calc R . .
N24 N 1.00942(14) 0.81631(15) 0.7640(3) 0.0347(15) Uani 1 1 d D . .
N34 N 0.93612(16) 0.79942(14) 0.7578(3) 0.0460(18) Uani 1 1 d D . .
N44 N 0.90869(15) 0.86334(16) 0.7556(3) 0.0421(17) Uani 1 1 d D . .
N54 N 1.07403(16) 0.84570(18) 0.7649(3) 0.0441(17) Uani 1 1 d D . .
H54A H 1.0852 0.8210 0.7645 0.053 Uiso 1 1 calc R . .
H54B H 1.0899 0.8678 0.7654 0.053 Uiso 1 1 calc R . .
C14 C 0.97726(16) 0.90056(18) 0.7628(3) 0.0300(17) Uani 1 1 d D . .
C24 C 1.03353(17) 0.84975(17) 0.7647(3) 0.040(2) Uani 1 1 d D . .
C34 C 0.96908(16) 0.82683(17) 0.7611(4) 0.041(2) Uani 1 1 d D . .
C44 C 0.90134(19) 0.82390(19) 0.7551(4) 0.047(2) Uani 1 1 d D . .
H44 H 0.8742 0.8128 0.7531 0.056 Uiso 1 1 calc R . .
C54 C 0.95131(16) 0.86541(16) 0.7590(4) 0.039(2) Uani 1 1 d D . .
C64 C 0.9341(2) 0.75461(17) 0.7653(3) 0.049(2) Uani 1 1 d D . .
H64 H 0.9117 0.7439 0.7397 0.059 Uiso 1 1 calc R . .
C74 C 0.9737(2) 0.73143(17) 0.7505(3) 0.057(3) Uani 1 1 d D . .
H74 H 0.9935 0.7481 0.7271 0.068 Uiso 1 1 calc R . .
C84 C 0.9912(2) 0.7182(2) 0.8097(3) 0.058(3) Uani 1 1 d D . .
H84 H 1.0195 0.7296 0.8164 0.070 Uiso 1 1 calc R . .
C94 C 0.9601(2) 0.7343(2) 0.8542(3) 0.053(2) Uani 1 1 d D . .
H94 H 0.9536 0.7115 0.8818 0.063 Uiso 1 1 calc R . .
C104 C 0.9853(2) 0.66144(18) 0.7512(3) 0.064(3) Uani 1 1 d D . .
C114 C 1.0270(2) 0.6567(3) 0.7210(5) 0.087(4) Uani 1 1 d D . .
H11J H 1.0227 0.6478 0.6811 0.130 Uiso 1 1 calc R . .
H11K H 1.0436 0.6360 0.7414 0.130 Uiso 1 1 calc R . .
H11L H 1.0416 0.6832 0.7213 0.130 Uiso 1 1 calc R . .
C124 C 0.9603(3) 0.6215(2) 0.7498(5) 0.094(4) Uani 1 1 d D . .
H12J H 0.9565 0.6128 0.7097 0.141 Uiso 1 1 calc R . .
H12K H 0.9333 0.6263 0.7676 0.141 Uiso 1 1 calc R . .
H12L H 0.9750 0.6000 0.7711 0.141 Uiso 1 1 calc R . .
C134 C 0.9767(3) 0.7701(3) 0.8878(4) 0.077(3) Uani 1 1 d D . .
H13G H 1.0015 0.7614 0.9097 0.092 Uiso 1 1 calc R . .
H13H H 0.9849 0.7925 0.8610 0.092 Uiso 1 1 calc R . .
C144 C 1.0008(4) 0.8521(5) 0.9549(8) 0.199(9) Uiso 1 1 d D . .
H14J H 1.0229 0.8314 0.9550 0.299 Uiso 1 1 calc R . .
H14K H 1.0057 0.8722 0.9857 0.299 Uiso 1 1 calc R . .
H14L H 1.0004 0.8662 0.9175 0.299 Uiso 1 1 calc R . .
C154 C 0.9529(7) 0.8037(6) 1.0436(5) 0.309(16) Uiso 1 1 d D . .
H15J H 0.9775 0.7862 1.0472 0.463 Uiso 1 1 calc R . .
H15K H 0.9282 0.7871 1.0511 0.463 Uiso 1 1 calc R . .
H15L H 0.9544 0.8263 1.0716 0.463 Uiso 1 1 calc R . .
C164 C 0.9039(3) 0.8549(3) 0.9663(5) 0.193(8) Uiso 1 1 d D . .
C174 C 0.9061(6) 0.8878(5) 1.0163(8) 0.296(16) Uiso 1 1 d D . .
H17J H 0.9085 0.8737 1.0535 0.444 Uiso 1 1 calc R . .
H17K H 0.8810 0.9047 1.0159 0.444 Uiso 1 1 calc R . .
H17L H 0.9302 0.9056 1.0104 0.444 Uiso 1 1 calc R . .
C184 C 0.9024(5) 0.8754(5) 0.9052(6) 0.188(8) Uiso 1 1 d D . .
H18J H 0.9276 0.8914 0.8989 0.281 Uiso 1 1 calc R . .
H18K H 0.8784 0.8937 0.9028 0.281 Uiso 1 1 calc R . .
H18L H 0.9002 0.8538 0.8756 0.281 Uiso 1 1 calc R . .
C194 C 0.8661(4) 0.8266(4) 0.9823(7) 0.153(6) Uiso 1 1 d D . .
H19J H 0.8705 0.8143 1.0205 0.229 Uiso 1 1 calc R . .
H19K H 0.8633 0.8046 0.9535 0.229 Uiso 1 1 calc R . .
H19L H 0.8408 0.8432 0.9829 0.229 Uiso 1 1 calc R . .
O15 O 0.55775(16) 0.54539(15) 0.7084(3) 0.0600(18) Uani 1 1 d . . .
Si5 Si 0.68705(13) 0.54484(13) 0.46932(17) 0.1162(13) Uani 1 1 d D . .
O25 O 0.74577(17) 0.61765(16) 0.6470(3) 0.0682(18) Uani 1 1 d D . .
O35 O 0.80197(14) 0.56737(16) 0.7186(2) 0.0566(16) Uani 1 1 d D . .
O45 O 0.81094(15) 0.5448(2) 0.6268(3) 0.080(2) Uani 1 1 d D . .
O55 O 0.7186(2) 0.5554(3) 0.5235(3) 0.118(3) Uani 1 1 d D . .
N15 N 0.61093(16) 0.49934(16) 0.7016(3) 0.052(2) Uani 1 1 d D . .
H15 H 0.5930 0.4789 0.7012 0.062 Uiso 1 1 calc R . .
N25 N 0.68159(16) 0.51655(15) 0.6977(3) 0.0510(19) Uani 1 1 d D . .
N35 N 0.69147(14) 0.59103(15) 0.7059(3) 0.0481(19) Uani 1 1 d D . .
N45 N 0.62466(16) 0.61167(15) 0.7076(4) 0.054(2) Uani 1 1 d D . .
N55 N 0.66099(19) 0.44941(16) 0.6917(4) 0.066(2) Uani 1 1 d D . .
H55A H 0.6868 0.4418 0.6870 0.079 Uiso 1 1 calc R . .
H55B H 0.6413 0.4307 0.6920 0.079 Uiso 1 1 calc R . .
C15 C 0.5950(2) 0.53889(19) 0.7054(4) 0.055(2) Uani 1 1 d D . .
C25 C 0.65169(18) 0.48899(17) 0.6983(4) 0.053(2) Uani 1 1 d D . .
C35 C 0.66758(17) 0.55579(16) 0.7026(4) 0.048(2) Uani 1 1 d D . .
C45 C 0.66356(18) 0.62334(19) 0.7069(4) 0.061(3) Uani 1 1 d D . .
H45 H 0.6718 0.6515 0.7071 0.073 Uiso 1 1 calc R . .
C55 C 0.62730(17) 0.56908(17) 0.7038(4) 0.053(2) Uani 1 1 d D . .
C65 C 0.73599(17) 0.5975(2) 0.6998(3) 0.059(3) Uani 1 1 d D . .
H65 H 0.7457 0.6152 0.7325 0.071 Uiso 1 1 calc R . .
C75 C 0.76156(17) 0.5578(2) 0.6990(3) 0.056(3) Uani 1 1 d D . .
H75 H 0.7484 0.5345 0.7204 0.067 Uiso 1 1 calc R . .
C85 C 0.76775(19) 0.5490(2) 0.6342(3) 0.058(3) Uani 1 1 d D . .
H85 H 0.7528 0.5235 0.6220 0.070 Uiso 1 1 calc R . .
C95 C 0.7507(2) 0.5874(2) 0.6034(3) 0.068(3) Uani 1 1 d D . .
H95 H 0.7719 0.5974 0.5754 0.082 Uiso 1 1 calc R . .
C105 C 0.82941(19) 0.5444(2) 0.6819(4) 0.079(3) Uani 1 1 d D . .
C115 C 0.8329(3) 0.5002(2) 0.7034(4) 0.070(3) Uani 1 1 d D . .
H11M H 0.8521 0.4849 0.6786 0.105 Uiso 1 1 calc R . .
H11N H 0.8057 0.4871 0.7022 0.105 Uiso 1 1 calc R . .
H11O H 0.8433 0.5002 0.7431 0.105 Uiso 1 1 calc R . .
C125 C 0.8705(2) 0.5670(3) 0.6821(5) 0.092(4) Uani 1 1 d D . .
H12M H 0.8903 0.5519 0.6582 0.138 Uiso 1 1 calc R . .
H12N H 0.8809 0.5688 0.7217 0.138 Uiso 1 1 calc R . .
H12O H 0.8667 0.5949 0.6665 0.138 Uiso 1 1 calc R . .
C135 C 0.7109(3) 0.5804(3) 0.5715(4) 0.090(4) Uani 1 1 d D . .
H13I H 0.6906 0.5669 0.5972 0.108 Uiso 1 1 calc R . .
H13J H 0.6993 0.6072 0.5588 0.108 Uiso 1 1 calc R . .
C145 C 0.6856(7) 0.5921(5) 0.4215(8) 0.302(16) Uiso 1 1 d D . .
H14M H 0.7138 0.5995 0.4100 0.453 Uiso 1 1 calc R . .
H14N H 0.6732 0.6152 0.4426 0.453 Uiso 1 1 calc R . .
H14O H 0.6692 0.5862 0.3870 0.453 Uiso 1 1 calc R . .
C155 C 0.7121(5) 0.5019(4) 0.4267(7) 0.204(9) Uiso 1 1 d D . .
H15M H 0.7394 0.5108 0.4135 0.306 Uiso 1 1 calc R . .
H15N H 0.6949 0.4951 0.3933 0.306 Uiso 1 1 calc R . .
H15O H 0.7150 0.4774 0.4512 0.306 Uiso 1 1 calc R . .
C165 C 0.6374(3) 0.5289(4) 0.4930(5) 0.190(8) Uiso 1 1 d D . .
C175 C 0.6147(6) 0.5685(5) 0.5164(10) 0.264(13) Uiso 1 1 d D . .
H17M H 0.6128 0.5891 0.4856 0.396 Uiso 1 1 calc R . .
H17N H 0.6302 0.5800 0.5489 0.396 Uiso 1 1 calc R . .
H17O H 0.5868 0.5610 0.5292 0.396 Uiso 1 1 calc R . .
C185 C 0.6416(6) 0.4956(5) 0.5414(7) 0.207(9) Uiso 1 1 d D . .
H18M H 0.6568 0.4718 0.5264 0.310 Uiso 1 1 calc R . .
H18N H 0.6140 0.4869 0.5538 0.310 Uiso 1 1 calc R . .
H18O H 0.6565 0.5074 0.5743 0.310 Uiso 1 1 calc R . .
C195 C 0.6095(5) 0.5129(7) 0.4420(8) 0.290(15) Uiso 1 1 d D . .
H19M H 0.6065 0.5348 0.4130 0.436 Uiso 1 1 calc R . .
H19N H 0.5822 0.5055 0.4570 0.436 Uiso 1 1 calc R . .
H19O H 0.6223 0.4887 0.4242 0.436 Uiso 1 1 calc R . .
O16 O 0.49311(14) 0.56952(14) 0.8476(3) 0.0536(15) Uani 1 1 d . . .
Si6 Si 0.62966(12) 0.75646(10) 0.63337(16) 0.1050(13) Uani 1 1 d D . .
O26 O 0.55405(17) 0.75225(18) 0.7761(3) 0.0690(18) Uani 1 1 d D . .
O36 O 0.5600(2) 0.7985(2) 0.9014(4) 0.150(5) Uani 1 1 d D . .
O46 O 0.62491(18) 0.80259(18) 0.8604(3) 0.106(3) Uani 1 1 d D . .
O56 O 0.6097(2) 0.72956(17) 0.6873(3) 0.076(2) Uani 1 1 d D . .
N16 N 0.55848(15) 0.59536(15) 0.8477(4) 0.0534(19) Uani 1 1 d D . .
H16 H 0.5678 0.5699 0.8496 0.064 Uiso 1 1 calc R . .
N26 N 0.57758(14) 0.66655(14) 0.8420(3) 0.0481(18) Uani 1 1 d D . .
N36 N 0.51624(15) 0.70947(14) 0.8367(3) 0.056(2) Uani 1 1 d D . .
N46 N 0.46664(15) 0.66134(15) 0.8415(3) 0.0490(18) Uani 1 1 d D . .
N56 N 0.62696(16) 0.61632(18) 0.8485(4) 0.060(2) Uani 1 1 d D . .
H56A H 0.6462 0.6353 0.8451 0.072 Uiso 1 1 calc R . .
H56B H 0.6339 0.5902 0.8523 0.072 Uiso 1 1 calc R . .
C16 C 0.51641(17) 0.60055(17) 0.8449(4) 0.044(2) Uani 1 1 d D . .
C26 C 0.58758(17) 0.62703(17) 0.8478(4) 0.052(2) Uani 1 1 d D . .
C36 C 0.53612(16) 0.67198(15) 0.8431(4) 0.046(2) Uani 1 1 d D . .
C46 C 0.47475(18) 0.70096(18) 0.8378(4) 0.053(2) Uani 1 1 d D . .
H46 H 0.4540 0.7216 0.8360 0.063 Uiso 1 1 calc R . .
C56 C 0.50521(15) 0.64271(15) 0.8417(4) 0.0351(18) Uani 1 1 d D . .
C66 C 0.5354(2) 0.75011(18) 0.8309(3) 0.061(3) Uani 1 1 d D . .
H66 H 0.5133 0.7716 0.8332 0.073 Uiso 1 1 calc R . .
C76 C 0.5682(2) 0.7594(2) 0.8771(3) 0.079(3) Uani 1 1 d D . .
H76 H 0.5701 0.7372 0.9069 0.094 Uiso 1 1 calc R . .
C86 C 0.6083(2) 0.7644(2) 0.8435(4) 0.068(3) Uani 1 1 d D . .
H86 H 0.6279 0.7418 0.8540 0.081 Uiso 1 1 calc R . .
C96 C 0.5970(2) 0.7612(3) 0.7796(4) 0.082(4) Uani 1 1 d D . .
H96 H 0.6014 0.7891 0.7620 0.098 Uiso 1 1 calc R . .
C106 C 0.5946(2) 0.8250(2) 0.8899(4) 0.077(3) Uani 1 1 d D . .
C116 C 0.6112(4) 0.8408(6) 0.9476(5) 0.194(10) Uani 1 1 d D . .
H11P H 0.5896 0.8565 0.9674 0.290 Uiso 1 1 calc R . .
H11Q H 0.6351 0.8587 0.9406 0.290 Uiso 1 1 calc R . .
H11R H 0.6196 0.8174 0.9716 0.290 Uiso 1 1 calc R . .
C126 C 0.5791(4) 0.8606(4) 0.8526(8) 0.208(11) Uani 1 1 d D . .
H12P H 0.5575 0.8757 0.8735 0.312 Uiso 1 1 calc R . .
H12Q H 0.5676 0.8497 0.8166 0.312 Uiso 1 1 calc R . .
H12R H 0.6020 0.8793 0.8439 0.312 Uiso 1 1 calc R . .
C136 C 0.6217(3) 0.7311(3) 0.7455(3) 0.069(3) Uani 1 1 d D . .
H13K H 0.6512 0.7388 0.7478 0.083 Uiso 1 1 calc R . .
H13L H 0.6186 0.7033 0.7628 0.083 Uiso 1 1 calc R . .
C146 C 0.6233(4) 0.8133(2) 0.6479(6) 0.134(5) Uiso 1 1 d D . .
H14P H 0.6372 0.8205 0.6841 0.201 Uiso 1 1 calc R . .
H14Q H 0.5938 0.8199 0.6509 0.201 Uiso 1 1 calc R . .
H14R H 0.6355 0.8291 0.6161 0.201 Uiso 1 1 calc R . .
C156 C 0.6872(2) 0.7462(4) 0.6284(6) 0.137(5) Uiso 1 1 d D . .
H15P H 0.7007 0.7553 0.6641 0.206 Uiso 1 1 calc R . .
H15Q H 0.6988 0.7614 0.5956 0.206 Uiso 1 1 calc R . .
H15R H 0.6920 0.7166 0.6229 0.206 Uiso 1 1 calc R . .
C166 C 0.6067(3) 0.7388(3) 0.5680(4) 0.103(4) Uiso 1 1 d D . .
C176 C 0.5595(3) 0.7480(4) 0.5731(6) 0.116(5) Uiso 1 1 d D . .
H17P H 0.5481 0.7332 0.6063 0.174 Uiso 1 1 calc R . .
H17Q H 0.5455 0.7390 0.5378 0.174 Uiso 1 1 calc R . .
H17R H 0.5553 0.7777 0.5783 0.174 Uiso 1 1 calc R . .
C186 C 0.6160(4) 0.6917(3) 0.5612(6) 0.130(5) Uiso 1 1 d D . .
H18P H 0.6059 0.6769 0.5952 0.195 Uiso 1 1 calc R . .
H18Q H 0.6458 0.6875 0.5574 0.195 Uiso 1 1 calc R . .
H18R H 0.6021 0.6812 0.5266 0.195 Uiso 1 1 calc R . .
C196 C 0.6217(5) 0.7646(5) 0.5149(5) 0.154(6) Uiso 1 1 d D . .
H19P H 0.6156 0.7939 0.5215 0.232 Uiso 1 1 calc R . .
H19Q H 0.6073 0.7552 0.4801 0.232 Uiso 1 1 calc R . .
H19R H 0.6515 0.7609 0.5099 0.232 Uiso 1 1 calc R . .
O17 O 0.56321(18) 0.53094(17) 0.9954(3) 0.0643(18) Uani 1 1 d . . .
Si7 Si 0.8335(2) 0.5514(2) 1.19916(19) 0.184(3) Uani 1 1 d D . .
O27 O 0.75966(15) 0.55550(18) 1.0378(2) 0.0572(16) Uani 1 1 d D . .
O37 O 0.79153(15) 0.55634(17) 0.8984(2) 0.0624(17) Uani 1 1 d D . .
O47 O 0.84380(17) 0.5850(2) 0.9522(3) 0.0698(18) Uani 1 1 d D . .
O57 O 0.8102(3) 0.5523(3) 1.1357(3) 0.139(4) Uani 1 1 d D . .
N17 N 0.60958(16) 0.47738(16) 0.9932(4) 0.061(2) Uani 1 1 d D . .
H17 H 0.5890 0.4599 0.9973 0.073 Uiso 1 1 calc R . .
N27 N 0.68281(18) 0.48312(16) 0.9854(4) 0.061(2) Uani 1 1 d D . .
N37 N 0.70232(14) 0.55463(16) 0.9772(3) 0.0590(19) Uani 1 1 d D . .
N47 N 0.64056(18) 0.58626(15) 0.9849(4) 0.0572(19) Uani 1 1 d D . .
N57 N 0.6517(2) 0.42033(17) 0.9923(4) 0.074(2) Uani 1 1 d D . .
H57A H 0.6761 0.4083 0.9915 0.089 Uiso 1 1 calc R . .
H57B H 0.6292 0.4053 0.9951 0.089 Uiso 1 1 calc R . .
C17 C 0.60039(17) 0.51907(17) 0.9911(4) 0.048(2) Uani 1 1 d D . .
C27 C 0.64896(18) 0.46150(16) 0.9894(4) 0.052(2) Uani 1 1 d D . .
C37 C 0.67352(17) 0.52389(17) 0.9849(4) 0.048(2) Uani 1 1 d D . .
C47 C 0.6806(2) 0.5910(2) 0.9810(5) 0.070(3) Uani 1 1 d D . .
H47 H 0.6936 0.6173 0.9808 0.084 Uiso 1 1 calc R . .
C57 C 0.63628(18) 0.54389(19) 0.9885(4) 0.059(2) Uani 1 1 d D . .
C67 C 0.74712(15) 0.5482(2) 0.9799(3) 0.049(2) Uani 1 1 d D . .
H67 H 0.7540 0.5192 0.9685 0.059 Uiso 1 1 calc R . .
C77 C 0.77199(18) 0.5789(2) 0.9430(3) 0.060(3) Uani 1 1 d D . .
H77 H 0.7551 0.6025 0.9285 0.072 Uiso 1 1 calc R . .
C87 C 0.8074(2) 0.5924(2) 0.9827(3) 0.067(3) Uani 1 1 d D . .
H87 H 0.8048 0.6222 0.9934 0.080 Uiso 1 1 calc R . .
C97 C 0.8027(2) 0.5644(3) 1.0358(3) 0.067(3) Uani 1 1 d D . .
H97 H 0.8178 0.5381 1.0280 0.081 Uiso 1 1 calc R . .
C107 C 0.8335(2) 0.5714(2) 0.8961(3) 0.071(3) Uani 1 1 d D . .
C117 C 0.8351(3) 0.6074(3) 0.8535(4) 0.085(3) Uani 1 1 d D . .
H11S H 0.8635 0.6178 0.8509 0.127 Uiso 1 1 calc R . .
H11T H 0.8169 0.6296 0.8670 0.127 Uiso 1 1 calc R . .
H11U H 0.8260 0.5980 0.8154 0.127 Uiso 1 1 calc R . .
C127 C 0.8624(3) 0.5358(3) 0.8809(5) 0.087(4) Uani 1 1 d D . .
H12S H 0.8908 0.5462 0.8781 0.131 Uiso 1 1 calc R . .
H12T H 0.8541 0.5239 0.8438 0.131 Uiso 1 1 calc R . .
H12U H 0.8609 0.5146 0.9109 0.131 Uiso 1 1 calc R . .
C137 C 0.8178(3) 0.5815(3) 1.0917(3) 0.098(4) Uani 1 1 d D . .
H13M H 0.8478 0.5872 1.0892 0.118 Uiso 1 1 calc R . .
H13N H 0.8034 0.6076 1.1005 0.118 Uiso 1 1 calc R . .
C147 C 0.8511(10) 0.6051(5) 1.2176(11) 0.51(4) Uiso 1 1 d D . .
H14S H 0.8688 0.6157 1.1867 0.762 Uiso 1 1 calc R . .
H14T H 0.8666 0.6046 1.2539 0.762 Uiso 1 1 calc R . .
H14U H 0.8270 0.6232 1.2219 0.762 Uiso 1 1 calc R . .
C157 C 0.8810(7) 0.5180(10) 1.1914(13) 0.89(9) Uiso 1 1 d D . .
H15S H 0.9001 0.5308 1.1639 1.335 Uiso 1 1 calc R . .
H15T H 0.8730 0.4907 1.1772 1.335 Uiso 1 1 calc R . .
H15U H 0.8946 0.5152 1.2290 1.335 Uiso 1 1 calc R . .
C167 C 0.8004(5) 0.5275(6) 1.2510(6) 0.59(5) Uiso 1 1 d D . .
C177 C 0.7579(6) 0.5505(9) 1.2520(13) 0.38(2) Uiso 1 1 d D . .
H17S H 0.7621 0.5792 1.2640 0.570 Uiso 1 1 calc R . .
H17T H 0.7394 0.5367 1.2792 0.570 Uiso 1 1 calc R . .
H17U H 0.7457 0.5499 1.2133 0.570 Uiso 1 1 calc R . .
C187 C 0.7951(9) 0.4814(6) 1.2316(12) 0.38(2) Uiso 1 1 d D . .
H18S H 0.8221 0.4678 1.2310 0.566 Uiso 1 1 calc R . .
H18T H 0.7829 0.4805 1.1929 0.566 Uiso 1 1 calc R . .
H18U H 0.7769 0.4670 1.2587 0.566 Uiso 1 1 calc R . .
C197 C 0.8190(9) 0.5317(10) 1.3132(6) 0.38(2) Uiso 1 1 d D . .
H19S H 0.8465 0.5191 1.3142 0.576 Uiso 1 1 calc R . .
H19T H 0.8010 0.5176 1.3409 0.576 Uiso 1 1 calc R . .
H19U H 0.8212 0.5609 1.3235 0.576 Uiso 1 1 calc R . .
O18 O 0.56513(18) 0.5221(2) 1.1443(3) 0.0736(19) Uani 1 1 d . . .
Si8 Si 0.64130(11) 0.73147(11) 1.30030(17) 0.1023(12) Uani 1 1 d D . .
O28 O 0.7361(2) 0.64461(19) 1.1680(3) 0.090(2) Uani 1 1 d D . .
O38 O 0.7252(2) 0.6802(2) 1.0430(3) 0.115(3) Uani 1 1 d D . .
O48 O 0.7291(3) 0.7339(2) 1.1077(4) 0.145(4) Uani 1 1 d D . .
O58 O 0.6822(2) 0.7180(2) 1.2619(4) 0.115(3) Uani 1 1 d D . .
N18 N 0.5609(2) 0.59274(18) 1.1391(4) 0.068(2) Uani 1 1 d D . .
H18 H 0.5338 0.5911 1.1411 0.081 Uiso 1 1 calc R . .
N28 N 0.61812(19) 0.6387(2) 1.1330(4) 0.074(2) Uani 1 1 d D . .
N38 N 0.68302(18) 0.60025(18) 1.1313(4) 0.073(2) Uani 1 1 d D . .
N48 N 0.6586(2) 0.5350(2) 1.1361(4) 0.077(3) Uani 1 1 d D . .
N58 N 0.5526(2) 0.6638(2) 1.1347(4) 0.094(3) Uani 1 1 d D . .
H58A H 0.5628 0.6890 1.1332 0.113 Uiso 1 1 calc R . .
H58B H 0.5257 0.6601 1.1359 0.113 Uiso 1 1 calc R . .
C18 C 0.5829(2) 0.5563(2) 1.1403(5) 0.070(3) Uani 1 1 d D . .
C28 C 0.5779(2) 0.6313(2) 1.1349(5) 0.069(3) Uani 1 1 d D . .
C38 C 0.64032(19) 0.6034(2) 1.1352(4) 0.063(3) Uani 1 1 d D . .
C48 C 0.6913(2) 0.5584(2) 1.1311(5) 0.088(4) Uani 1 1 d D . .
H48 H 0.7184 0.5476 1.1276 0.105 Uiso 1 1 calc R . .
C58 C 0.6262(2) 0.5632(2) 1.1380(6) 0.087(4) Uani 1 1 d D . .
C68 C 0.7149(2) 0.6312(2) 1.1183(4) 0.092(4) Uani 1 1 d D . .
H68 H 0.7355 0.6182 1.0919 0.110 Uiso 1 1 calc R . .
C78 C 0.6979(3) 0.6698(2) 1.0884(3) 0.091(4) Uani 1 1 d D . .
H78 H 0.6689 0.6662 1.0749 0.109 Uiso 1 1 calc R . .
C88 C 0.7023(3) 0.7045(2) 1.1332(4) 0.104(5) Uani 1 1 d D . .
H88 H 0.6749 0.7172 1.1417 0.125 Uiso 1 1 calc R . .
C98 C 0.7198(3) 0.6835(3) 1.1872(4) 0.098(4) Uani 1 1 d D . .
H98 H 0.7438 0.7005 1.2004 0.117 Uiso 1 1 calc R . .
C108 C 0.7327(3) 0.7239(3) 1.0488(4) 0.127(5) Uani 1 1 d D . .
C118 C 0.7000(5) 0.7468(5) 1.0137(7) 0.228(10) Uiso 1 1 d D . .
H11V H 0.7047 0.7766 1.0167 0.342 Uiso 1 1 calc R . .
H11W H 0.6725 0.7402 1.0288 0.342 Uiso 1 1 calc R . .
H11X H 0.7017 0.7384 0.9732 0.342 Uiso 1 1 calc R . .
C128 C 0.7757(4) 0.7337(5) 1.0258(6) 0.159(6) Uiso 1 1 d D . .
H12V H 0.7808 0.7635 1.0290 0.238 Uiso 1 1 calc R . .
H12W H 0.7775 0.7254 0.9852 0.238 Uiso 1 1 calc R . .
H12X H 0.7963 0.7187 1.0483 0.238 Uiso 1 1 calc R . .
C138 C 0.6912(4) 0.6793(3) 1.2375(5) 0.117(5) Uiso 1 1 d D . .
H13O H 0.6652 0.6661 1.2246 0.141 Uiso 1 1 calc R . .
H13P H 0.7040 0.6613 1.2670 0.141 Uiso 1 1 calc R . .
C148 C 0.6354(4) 0.6963(4) 1.3642(5) 0.132(5) Uiso 1 1 d D . .
H14V H 0.6317 0.6679 1.3508 0.198 Uiso 1 1 calc R . .
H14W H 0.6113 0.7047 1.3869 0.198 Uiso 1 1 calc R . .
H14X H 0.6602 0.6979 1.3883 0.198 Uiso 1 1 calc R . .
C158 C 0.5933(3) 0.7266(5) 1.2549(6) 0.170(7) Uiso 1 1 d D . .
H15V H 0.5893 0.6977 1.2439 0.255 Uiso 1 1 calc R . .
H15W H 0.5962 0.7435 1.2201 0.255 Uiso 1 1 calc R . .
H15X H 0.5693 0.7361 1.2771 0.255 Uiso 1 1 calc R . .
C168 C 0.6481(3) 0.7849(2) 1.3199(4) 0.099(4) Uiso 1 1 d D . .
C178 C 0.6099(4) 0.7990(4) 1.3567(6) 0.147(6) Uiso 1 1 d D . .
H17V H 0.6068 0.7806 1.3901 0.221 Uiso 1 1 calc R . .
H17W H 0.5849 0.7976 1.3329 0.221 Uiso 1 1 calc R . .
H17X H 0.6141 0.8273 1.3701 0.221 Uiso 1 1 calc R . .
C188 C 0.6882(4) 0.7893(4) 1.3570(6) 0.160(6) Uiso 1 1 d D . .
H18V H 0.6866 0.7708 1.3903 0.240 Uiso 1 1 calc R . .
H18W H 0.6908 0.8179 1.3705 0.240 Uiso 1 1 calc R . .
H18X H 0.7123 0.7822 1.3335 0.240 Uiso 1 1 calc R . .
C198 C 0.6495(4) 0.8142(4) 1.2666(5) 0.136(5) Uiso 1 1 d D . .
H19V H 0.6723 0.8061 1.2413 0.205 Uiso 1 1 calc R . .
H19W H 0.6535 0.8426 1.2796 0.205 Uiso 1 1 calc R . .
H19X H 0.6234 0.8121 1.2453 0.205 Uiso 1 1 calc R . .
I1 I 0.722332(17) 0.67279(2) 0.84680(4) 0.0715(2) Uani 1 1 d . . .
I2 I 0.783837(17) 0.811877(18) 0.48260(4) 0.0638(2) Uani 1 1 d . . .
O19 O 0.9223(2) 0.9970(2) 0.1998(3) 0.087(2) Uiso 1 1 d D . .
C19 C 0.8929(3) 0.9746(4) 0.1913(2) 0.080(3) Uiso 1 1 d D . .
C29 C 0.8930(4) 0.9298(4) 0.1851(5) 0.096(4) Uiso 1 1 d D . .
H29A H 0.9213 0.9195 0.1878 0.143 Uiso 1 1 calc R . .
H29B H 0.8813 0.9222 0.1475 0.143 Uiso 1 1 calc R . .
H29C H 0.8763 0.9174 0.2158 0.143 Uiso 1 1 calc R . .
C39 C 0.8481(4) 0.9975(4) 0.1862(6) 0.108(4) Uiso 1 1 d D . .
H39A H 0.8516 1.0272 0.1920 0.161 Uiso 1 1 calc R . .
H39B H 0.8294 0.9865 0.2157 0.161 Uiso 1 1 calc R . .
H39C H 0.8364 0.9924 0.1479 0.161 Uiso 1 1 calc R . .
O1W O 0.5854(7) 0.4902(7) 1.2803(10) 0.307(10) Uiso 1 1 d . . .

loop_
_atom_site_aniso_label
_atom_site_aniso_U_11
_atom_site_aniso_U_22
_atom_site_aniso_U_33
_atom_site_aniso_U_23
_atom_site_aniso_U_13
_atom_site_aniso_U_12
K1 0.0527(14) 0.0527(14) 0.045(2) 0.000 0.000 0.000
K2 0.0352(12) 0.0352(12) 0.034(2) 0.000 0.000 0.000
K3 0.0270(11) 0.0270(11) 0.043(2) 0.000 0.000 0.000
K4 0.0225(10) 0.0225(10) 0.039(2) 0.000 0.000 0.000
K5 0.0218(11) 0.0218(11) 0.114(3) 0.000 0.000 0.000
K6 0.0251(12) 0.0251(12) 0.105(3) 0.000 0.000 0.000
K7 0.0304(12) 0.0304(12) 0.106(3) 0.000 0.000 0.000
K8 0.0461(14) 0.0461(14) 0.091(3) 0.000 0.000 0.000
O11 0.037(3) 0.039(3) 0.052(4) -0.003(3) -0.004(3) -0.003(2)
Si1 0.077(2) 0.126(3) 0.060(2) -0.0213(19) 0.0014(17) -0.028(2)
O21 0.048(4) 0.046(3) 0.083(5) -0.010(4) -0.008(3) -0.007(3)
O31 0.037(3) 0.067(4) 0.067(4) 0.005(3) -0.011(3) -0.001(3)
O41 0.055(4) 0.087(5) 0.058(4) -0.008(4) -0.012(3) 0.015(3)
O51 0.082(5) 0.083(5) 0.066(5) 0.000(4) -0.011(4) -0.021(4)
N11 0.028(3) 0.042(4) 0.038(4) 0.010(3) 0.000(3) 0.002(3)
N21 0.034(4) 0.038(4) 0.052(4) -0.007(4) -0.015(3) -0.004(3)
N31 0.035(4) 0.045(4) 0.043(4) -0.004(3) -0.002(3) 0.004(3)
N41 0.039(4) 0.033(4) 0.065(5) -0.006(4) 0.006(4) -0.011(3)
N51 0.050(4) 0.038(4) 0.069(5) 0.010(4) -0.004(4) 0.010(3)
C11 0.047(5) 0.035(5) 0.027(5) 0.002(4) -0.011(4) -0.006(4)
C21 0.052(5) 0.037(5) 0.038(5) 0.006(4) -0.008(4) 0.002(4)
C31 0.024(4) 0.033(5) 0.044(5) -0.002(4) -0.001(4) -0.004(3)
C41 0.046(5) 0.049(5) 0.052(6) -0.004(5) -0.001(5) -0.011(4)
C51 0.045(5) 0.046(5) 0.028(5) 0.002(4) -0.003(4) -0.019(4)
C61 0.040(5) 0.042(5) 0.042(5) 0.006(4) 0.011(4) -0.003(4)
C71 0.033(5) 0.061(5) 0.042(6) -0.005(4) -0.003(4) -0.007(4)
C81 0.035(5) 0.059(6) 0.056(6) 0.016(5) -0.006(4) -0.009(4)
C91 0.077(7) 0.055(6) 0.053(6) -0.029(5) -0.019(6) -0.025(5)
C101 0.052(6) 0.059(6) 0.091(9) -0.006(6) -0.031(6) 0.009(5)
C111 0.075(7) 0.109(9) 0.076(8) -0.026(7) -0.030(6) 0.030(6)
C121 0.032(5) 0.121(9) 0.123(10) -0.003(8) -0.012(6) -0.011(5)
C131 0.059(6) 0.091(8) 0.060(7) -0.020(6) -0.012(6) -0.019(6)
O12 0.030(3) 0.031(3) 0.044(3) -0.008(3) 0.003(3) 0.001(2)
Si2 0.285(7) 0.098(3) 0.111(3) 0.008(3) -0.064(4) -0.097(4)
O22 0.047(4) 0.049(4) 0.069(5) -0.025(3) 0.003(3) -0.012(3)
O32 0.051(4) 0.046(4) 0.086(5) 0.013(3) -0.003(3) -0.016(3)
O42 0.073(4) 0.035(4) 0.090(5) 0.006(3) -0.012(4) -0.006(3)
O52 0.088(5) 0.058(4) 0.077(5) -0.006(4) -0.031(4) -0.025(3)
N12 0.022(3) 0.028(3) 0.045(4) 0.009(3) -0.001(3) -0.001(2)
N22 0.035(4) 0.025(3) 0.047(4) 0.002(3) 0.002(3) -0.003(3)
N32 0.032(3) 0.024(3) 0.049(4) -0.012(3) -0.004(3) 0.003(3)
N42 0.032(3) 0.024(3) 0.056(4) 0.002(3) -0.001(4) 0.002(3)
N52 0.030(4) 0.036(3) 0.064(4) -0.010(4) 0.003(4) -0.004(3)
C12 0.039(5) 0.039(5) 0.031(5) 0.006(4) -0.001(4) -0.002(4)
C22 0.041(5) 0.041(5) 0.028(4) -0.008(4) -0.006(4) 0.001(4)
C32 0.041(5) 0.030(4) 0.040(5) -0.005(4) 0.016(4) -0.005(4)
C42 0.042(5) 0.026(4) 0.050(5) 0.005(4) 0.004(4) -0.005(3)
C52 0.031(4) 0.028(4) 0.044(5) 0.001(4) 0.009(4) 0.004(3)
C62 0.043(5) 0.032(4) 0.075(7) -0.002(5) -0.002(5) -0.007(4)
C72 0.036(5) 0.029(5) 0.077(6) 0.027(5) 0.000(5) 0.001(4)
C82 0.047(5) 0.039(5) 0.086(8) -0.003(5) 0.004(6) -0.007(4)
C92 0.073(7) 0.019(4) 0.070(7) -0.013(4) 0.003(5) -0.023(4)
C102 0.051(6) 0.025(5) 0.111(9) -0.010(5) 0.012(6) -0.004(4)
C112 0.079(7) 0.057(6) 0.095(8) 0.021(6) 0.022(6) -0.012(5)
C122 0.081(7) 0.041(6) 0.116(9) 0.017(6) -0.004(7) 0.009(5)
C132 0.059(6) 0.052(6) 0.053(7) 0.004(5) -0.013(5) -0.011(5)
O13 0.021(3) 0.026(3) 0.056(4) -0.005(2) -0.004(2) -0.002(2)
Si3 0.0530(15) 0.0538(15) 0.0640(18) 0.0060(13) 0.0016(14) -0.0134(12)
O23 0.041(3) 0.037(3) 0.048(4) 0.005(3) 0.005(3) -0.006(2)
O33 0.038(3) 0.053(3) 0.057(4) 0.003(3) -0.015(3) -0.013(3)
O43 0.030(3) 0.083(5) 0.084(5) 0.022(4) -0.013(3) -0.025(3)
O53 0.052(4) 0.053(4) 0.062(4) 0.001(3) -0.002(3) -0.012(3)
N13 0.024(3) 0.022(3) 0.044(4) -0.002(3) 0.000(3) -0.003(3)
N23 0.022(4) 0.039(4) 0.046(4) -0.005(3) -0.001(3) -0.010(3)
N33 0.021(3) 0.025(3) 0.054(4) 0.003(3) -0.003(3) -0.006(3)
N43 0.013(3) 0.044(4) 0.053(4) -0.005(3) -0.001(3) 0.005(3)
N53 0.027(3) 0.033(4) 0.056(4) 0.001(3) 0.001(3) -0.002(3)
C13 0.024(4) 0.029(4) 0.041(5) -0.012(4) -0.005(4) -0.003(4)
C23 0.027(4) 0.026(4) 0.040(5) -0.003(4) 0.004(4) -0.011(3)
C33 0.025(4) 0.031(5) 0.045(5) 0.006(4) 0.016(4) 0.006(4)
C43 0.030(5) 0.033(5) 0.060(6) -0.005(4) -0.006(4) 0.015(4)
C53 0.019(4) 0.030(4) 0.038(5) 0.002(4) -0.001(3) -0.004(3)
C63 0.031(4) 0.031(4) 0.060(6) -0.008(4) -0.011(4) -0.013(3)
C73 0.032(5) 0.052(5) 0.060(6) -0.004(5) -0.019(4) -0.014(4)
C83 0.036(5) 0.041(5) 0.055(6) 0.012(4) -0.004(4) -0.005(4)
C93 0.039(5) 0.046(5) 0.062(7) -0.006(5) 0.009(5) -0.018(4)
C103 0.034(5) 0.061(6) 0.061(7) 0.009(5) -0.001(4) -0.008(4)
C113 0.050(5) 0.056(6) 0.093(8) 0.005(6) -0.024(5) -0.026(4)
C123 0.047(6) 0.100(8) 0.091(8) 0.007(7) -0.018(6) 0.001(6)
C133 0.050(5) 0.040(5) 0.051(6) -0.009(4) 0.003(4) -0.012(4)
O14 0.032(3) 0.025(3) 0.068(4) 0.007(3) 0.011(3) 0.009(2)
Si4 0.138(4) 0.137(4) 0.120(4) -0.050(3) 0.023(3) 0.002(3)
O24 0.043(3) 0.048(3) 0.076(5) 0.022(3) 0.016(3) -0.001(3)
O34 0.061(4) 0.036(4) 0.098(5) -0.017(3) -0.023(4) 0.003(3)
O44 0.105(5) 0.042(4) 0.079(5) 0.018(4) -0.001(4) 0.031(4)
O54 0.098(6) 0.099(6) 0.153(8) -0.038(6) 0.055(6) -0.005(5)
N14 0.034(4) 0.012(3) 0.049(4) -0.002(3) 0.005(3) -0.005(3)
N24 0.032(4) 0.022(3) 0.050(4) 0.003(3) 0.010(3) 0.007(3)
N34 0.044(4) 0.023(4) 0.072(5) 0.002(3) 0.003(4) 0.001(3)
N44 0.023(4) 0.032(4) 0.071(5) -0.005(3) 0.008(3) -0.013(3)
N54 0.031(4) 0.027(4) 0.074(5) -0.002(3) 0.000(3) 0.002(3)
C14 0.027(4) 0.032(5) 0.031(5) 0.002(4) 0.000(3) 0.003(4)
C24 0.036(5) 0.039(5) 0.046(5) -0.004(4) 0.014(4) 0.006(4)
C34 0.039(5) 0.036(5) 0.048(5) 0.003(4) -0.006(4) -0.008(4)
C44 0.034(5) 0.042(5) 0.064(6) 0.016(4) -0.002(4) 0.002(4)
C54 0.037(5) 0.015(4) 0.064(6) -0.007(4) -0.002(4) -0.006(3)
C64 0.050(5) 0.030(5) 0.068(7) 0.010(4) -0.010(5) -0.006(4)
C74 0.056(6) 0.029(5) 0.085(7) 0.003(5) 0.014(5) -0.014(4)
C84 0.056(6) 0.053(6) 0.065(7) 0.020(5) -0.015(5) 0.007(5)
C94 0.048(5) 0.051(5) 0.059(6) 0.017(5) 0.017(5) 0.007(4)
C104 0.064(6) 0.032(5) 0.096(9) 0.013(5) 0.013(6) -0.005(5)
C114 0.072(7) 0.052(6) 0.135(10) -0.009(7) 0.032(7) -0.002(5)
C124 0.073(7) 0.041(6) 0.168(12) 0.018(7) 0.025(8) 0.008(5)
C134 0.089(8) 0.070(7) 0.070(7) 0.000(6) 0.035(6) 0.002(6)
O15 0.021(3) 0.024(3) 0.135(6) 0.002(3) -0.008(3) 0.000(2)
Si5 0.120(3) 0.134(3) 0.094(3) 0.016(2) -0.018(2) -0.028(3)
O25 0.050(4) 0.054(4) 0.101(5) 0.012(4) 0.001(4) -0.014(3)
O35 0.030(3) 0.059(4) 0.081(4) -0.016(3) 0.009(3) 0.005(3)
O45 0.031(4) 0.113(6) 0.097(6) 0.006(5) 0.019(4) 0.014(3)
O55 0.080(6) 0.142(8) 0.132(7) -0.019(6) -0.006(5) 0.000(5)
N15 0.030(4) 0.020(4) 0.104(6) 0.002(4) 0.005(4) -0.006(3)
N25 0.022(3) 0.025(4) 0.106(6) 0.007(4) 0.003(4) -0.005(3)
N35 0.019(3) 0.029(4) 0.096(6) -0.001(4) 0.012(3) -0.005(3)
N45 0.022(4) 0.029(4) 0.113(6) 0.018(4) 0.006(4) -0.001(3)
N55 0.025(4) 0.025(4) 0.148(8) 0.011(4) -0.005(4) -0.006(3)
C15 0.035(6) 0.054(6) 0.078(7) 0.012(5) -0.004(5) -0.006(4)
C25 0.039(5) 0.029(5) 0.090(7) -0.004(5) 0.009(5) 0.016(4)
C35 0.033(5) 0.034(5) 0.077(7) -0.005(4) -0.005(4) 0.006(4)
C45 0.043(6) 0.028(5) 0.112(8) -0.001(5) -0.011(5) -0.008(4)
C55 0.039(5) 0.029(5) 0.091(7) 0.010(5) -0.002(5) -0.005(4)
C65 0.034(5) 0.042(5) 0.102(8) -0.015(6) -0.004(5) -0.006(4)
C75 0.016(4) 0.050(5) 0.103(8) -0.007(5) -0.002(5) -0.002(4)
C85 0.037(5) 0.057(6) 0.081(8) 0.003(5) 0.012(5) 0.006(4)
C95 0.066(7) 0.059(7) 0.080(8) -0.003(6) 0.017(6) -0.009(5)
C105 0.029(5) 0.102(9) 0.105(9) 0.010(7) 0.008(6) -0.008(5)
C115 0.063(6) 0.040(5) 0.108(9) -0.004(5) 0.033(6) -0.010(5)
C125 0.023(5) 0.089(8) 0.164(12) 0.004(8) 0.035(6) -0.010(5)
C135 0.104(10) 0.081(8) 0.086(9) -0.015(7) -0.015(7) 0.033(7)
O16 0.030(3) 0.024(3) 0.106(5) 0.005(3) -0.009(3) -0.008(2)
Si6 0.130(3) 0.069(2) 0.115(3) -0.001(2) 0.046(3) -0.034(2)
O26 0.072(5) 0.047(4) 0.088(5) 0.016(3) 0.005(4) 0.007(3)
O36 0.111(7) 0.106(6) 0.235(11) -0.124(7) 0.105(7) -0.069(5)
O46 0.077(5) 0.072(5) 0.168(8) -0.081(5) 0.061(5) -0.050(4)
O56 0.080(5) 0.052(4) 0.097(6) -0.006(4) 0.000(4) -0.043(3)
N16 0.039(4) 0.020(3) 0.101(6) -0.004(4) -0.003(4) 0.000(3)
N26 0.032(4) 0.018(3) 0.094(6) 0.007(4) -0.015(4) 0.000(3)
N36 0.026(4) 0.030(4) 0.114(7) 0.005(4) -0.003(4) -0.009(3)
N46 0.037(4) 0.026(4) 0.084(5) 0.003(4) 0.007(4) -0.005(3)
N56 0.027(4) 0.034(4) 0.120(7) 0.017(4) -0.023(4) -0.008(3)
C16 0.027(4) 0.034(5) 0.072(6) 0.000(5) -0.008(4) -0.008(4)
C26 0.039(5) 0.036(5) 0.082(7) 0.009(5) -0.012(5) -0.002(4)
C36 0.040(5) 0.008(4) 0.090(7) 0.013(4) -0.005(5) 0.003(3)
C46 0.049(5) 0.032(5) 0.077(7) 0.003(5) -0.006(5) 0.005(4)
C56 0.019(4) 0.026(4) 0.060(5) -0.010(4) -0.003(4) 0.009(3)
C66 0.052(6) 0.018(4) 0.114(9) 0.003(5) 0.005(6) 0.007(4)
C76 0.054(6) 0.056(7) 0.126(9) -0.012(6) 0.003(6) -0.024(5)
C86 0.042(5) 0.058(6) 0.103(8) -0.021(6) 0.019(6) -0.009(4)
C96 0.045(6) 0.039(6) 0.161(12) -0.016(7) 0.000(7) -0.022(5)
C106 0.046(6) 0.072(7) 0.114(10) -0.028(7) 0.010(6) -0.030(5)
C116 0.125(13) 0.33(3) 0.121(13) -0.067(15) 0.055(11) -0.123(16)
C126 0.086(11) 0.26(2) 0.28(3) 0.12(2) 0.046(14) 0.030(13)
C136 0.073(7) 0.046(6) 0.089(9) -0.018(6) 0.026(6) -0.023(5)
O17 0.044(4) 0.048(4) 0.101(5) 0.000(3) -0.003(3) -0.003(3)
Si7 0.196(6) 0.268(8) 0.088(3) -0.015(4) -0.019(4) 0.070(6)
O27 0.037(4) 0.067(4) 0.068(5) -0.003(3) 0.001(3) -0.004(3)
O37 0.047(4) 0.058(4) 0.082(5) -0.005(3) 0.015(3) -0.016(3)
O47 0.059(4) 0.083(5) 0.068(5) 0.002(4) -0.007(4) -0.013(4)
O57 0.165(9) 0.147(9) 0.105(7) 0.036(6) -0.051(7) -0.049(7)
N17 0.028(4) 0.038(4) 0.118(7) 0.009(4) 0.000(4) -0.008(3)
N27 0.054(4) 0.041(4) 0.088(6) 0.021(4) -0.008(5) -0.013(4)
N37 0.040(4) 0.054(4) 0.082(5) -0.009(4) 0.000(4) -0.003(4)
N47 0.061(5) 0.027(4) 0.084(6) -0.007(4) 0.022(5) -0.013(3)
N57 0.040(4) 0.053(5) 0.130(8) 0.005(5) 0.015(5) 0.006(3)
C17 0.016(4) 0.025(4) 0.103(8) 0.010(5) -0.013(5) -0.001(3)
C27 0.043(5) 0.017(4) 0.096(7) -0.001(5) -0.009(5) 0.015(4)
C37 0.033(5) 0.050(5) 0.061(6) -0.009(5) 0.008(5) -0.009(4)
C47 0.050(6) 0.057(6) 0.103(8) 0.050(6) 0.041(6) 0.036(5)
C57 0.046(5) 0.078(7) 0.054(6) 0.002(6) 0.001(5) 0.009(5)
C67 0.011(4) 0.062(5) 0.073(7) 0.012(6) -0.002(5) -0.005(3)
C77 0.030(5) 0.075(7) 0.075(7) 0.026(6) 0.021(5) 0.020(5)
C87 0.048(6) 0.024(4) 0.129(9) -0.015(6) -0.009(7) -0.009(4)
C97 0.036(6) 0.079(7) 0.087(8) -0.007(6) 0.007(5) -0.018(5)
C107 0.062(7) 0.051(6) 0.099(9) -0.008(6) 0.035(6) -0.033(5)
C117 0.047(6) 0.095(8) 0.112(9) 0.021(8) 0.000(6) -0.015(5)
C127 0.047(6) 0.084(8) 0.130(10) 0.004(7) 0.036(6) 0.014(5)
C137 0.085(9) 0.091(9) 0.119(11) -0.024(8) -0.001(8) -0.010(7)
O18 0.045(4) 0.067(5) 0.109(6) -0.011(4) 0.000(4) -0.012(3)
Si8 0.105(3) 0.094(3) 0.108(3) -0.011(2) 0.006(2) -0.022(2)
O28 0.110(6) 0.067(5) 0.094(6) -0.019(4) -0.042(5) -0.030(4)
O38 0.107(6) 0.132(8) 0.104(7) -0.007(5) 0.034(5) -0.064(6)
O48 0.226(12) 0.087(6) 0.122(8) -0.014(6) 0.038(8) -0.047(7)
O58 0.115(7) 0.096(6) 0.133(7) -0.052(5) 0.039(6) -0.022(5)
N18 0.047(5) 0.051(5) 0.106(7) 0.004(4) 0.012(4) -0.004(4)
N28 0.041(5) 0.085(6) 0.098(7) -0.007(5) 0.019(5) -0.001(4)
N38 0.060(6) 0.059(5) 0.101(7) -0.001(5) 0.008(5) 0.008(4)
N48 0.028(4) 0.077(6) 0.126(8) -0.003(5) 0.020(5) -0.011(4)
N58 0.070(6) 0.062(6) 0.151(9) -0.020(6) -0.018(6) 0.000(5)
C18 0.049(6) 0.069(7) 0.092(8) -0.017(6) 0.000(5) -0.012(6)
C28 0.075(8) 0.042(6) 0.088(8) 0.003(5) 0.009(6) 0.003(5)
C38 0.054(6) 0.063(7) 0.072(7) 0.002(5) 0.015(5) -0.013(5)
C48 0.080(8) 0.076(8) 0.107(9) -0.006(7) 0.017(7) 0.041(7)
C58 0.068(8) 0.061(7) 0.132(11) 0.029(7) 0.012(7) 0.001(6)
C68 0.065(7) 0.073(8) 0.138(11) -0.007(8) 0.003(7) -0.045(6)
C78 0.081(8) 0.078(8) 0.114(10) 0.016(7) 0.046(7) -0.015(7)
C88 0.111(10) 0.051(7) 0.149(12) -0.027(8) 0.076(10) -0.035(7)
C98 0.075(8) 0.083(9) 0.135(12) -0.037(9) -0.001(8) -0.004(6)
C108 0.160(14) 0.083(10) 0.137(14) 0.027(9) 0.023(11) -0.039(9)
I1 0.0383(3) 0.0598(4) 0.1163(6) 0.0121(4) 0.0000(4) -0.0131(3)
I2 0.0492(4) 0.0541(4) 0.0882(5) 0.0007(4) -0.0094(4) -0.0111(3)

loop_
_atom_type_symbol
_atom_type_description
_atom_type_scat_dispersion_real
_atom_type_scat_dispersion_imag
_atom_type_scat_source
C C 0.0033 0.0016 'International Tables Vol C Tables 4.2.6.8 and 6.1.1.4'
H H 0.0000 0.0000 'International Tables Vol C Tables 4.2.6.8 and 6.1.1.4'
I I -0.4742 1.8119 'International Tables Vol C Tables 4.2.6.8 and 6.1.1.4'
K K 0.2009 0.2494 'International Tables Vol C Tables 4.2.6.8 and 6.1.1.4'
N N 0.0061 0.0033 'International Tables Vol C Tables 4.2.6.8 and 6.1.1.4'
O O 0.0106 0.0060 'International Tables Vol C Tables 4.2.6.8 and 6.1.1.4'
Si Si 0.0817 0.0704 'International Tables Vol C Tables 4.2.6.8 and 6.1.1.4'

loop_
_geom_angle_atom_site_label_1
_geom_angle_atom_site_label_2
_geom_angle_atom_site_label_3
_geom_angle
_geom_angle_site_symmetry_1
_geom_angle_site_symmetry_3
O19 K1 O19 130.4(3) . 3_775
O19 K1 O19 79.86(13) . 2_755
O19 K1 O19 79.86(13) 3_775 2_755
O19 K1 O19 79.87(13) . 4_575
O19 K1 O19 79.86(13) 3_775 4_575
O19 K1 O19 130.4(3) 2_755 4_575
O19 K1 O11 148.46(19) . 3_775
O19 K1 O11 72.03(18) 3_775 3_775
O19 K1 O11 130.35(19) 2_755 3_775
O19 K1 O11 84.05(18) 4_575 3_775
O19 K1 O11 130.34(19) . 2_755
O19 K1 O11 84.05(18) 3_775 2_755
O19 K1 O11 72.03(18) 2_755 2_755
O19 K1 O11 148.46(19) 4_575 2_755
O11 K1 O11 65.17(12) 3_775 2_755
O19 K1 O11 84.05(18) . 4_575
O19 K1 O11 130.35(19) 3_775 4_575
O19 K1 O11 148.46(19) 2_755 4_575
O19 K1 O11 72.03(18) 4_575 4_575
O11 K1 O11 65.16(12) 3_775 4_575
O11 K1 O11 99.2(2) 2_755 4_575
O19 K1 O11 72.03(18) . .
O19 K1 O11 148.46(19) 3_775 .
O19 K1 O11 84.05(18) 2_755 .
O19 K1 O11 130.35(19) 4_575 .
O11 K1 O11 99.2(2) 3_775 .
O11 K1 O11 65.16(12) 2_755 .
O11 K1 O11 65.16(12) 4_575 .
O19 K1 K2 114.80(16) . .
O19 K1 K2 114.80(16) 3_775 .
O19 K1 K2 114.80(16) 2_755 .
O19 K1 K2 114.80(16) 4_575 .
O11 K1 K2 49.60(11) 3_775 .
O11 K1 K2 49.60(11) 2_755 .
O11 K1 K2 49.60(11) 4_575 .
O11 K1 K2 49.60(11) . .
O11 K2 O11 70.38(12) . 4_575
O11 K2 O11 109.2(2) . 3_775
O11 K2 O11 70.38(12) 4_575 3_775
O11 K2 O11 70.38(12) . 2_755
O11 K2 O11 109.2(2) 4_575 2_755
O11 K2 O11 70.38(12) 3_775 2_755
O11 K2 O12 155.66(13) . 2_755
O11 K2 O12 132.85(13) 4_575 2_755
O11 K2 O12 78.40(14) 3_775 2_755
O11 K2 O12 91.72(14) 2_755 2_755
O11 K2 O12 132.85(13) . 3_775
O11 K2 O12 78.40(14) 4_575 3_775
O11 K2 O12 91.72(14) 3_775 3_775
O11 K2 O12 155.66(13) 2_755 3_775
O12 K2 O12 67.96(12) 2_755 3_775
O11 K2 O12 91.72(14) . .
O11 K2 O12 155.66(13) 4_575 .
O11 K2 O12 132.85(13) 3_775 .
O11 K2 O12 78.40(14) 2_755 .
O12 K2 O12 67.96(12) 2_755 .
O12 K2 O12 104.4(2) 3_775 .
O11 K2 O12 78.40(14) . 4_575
O11 K2 O12 91.72(14) 4_575 4_575
O11 K2 O12 155.66(13) 3_775 4_575
O11 K2 O12 132.85(13) 2_755 4_575
O12 K2 O12 104.4(2) 2_755 4_575
O12 K2 O12 67.96(12) 3_775 4_575
O12 K2 O12 67.96(12) . 4_575
O11 K2 K3 125.42(12) . .
O11 K2 K3 125.42(12) 4_575 .
O11 K2 K3 125.42(12) 3_775 .
O11 K2 K3 125.42(12) 2_755 .
O12 K2 K3 52.22(11) 2_755 .
O12 K2 K3 52.22(11) 3_775 .
O12 K2 K3 52.22(11) . .
O12 K2 K3 52.22(11) 4_575 .
O11 K2 K1 54.58(12) . .
O11 K2 K1 54.58(12) 4_575 .
O11 K2 K1 54.58(12) 3_775 .
O11 K2 K1 54.58(12) 2_755 .
O12 K2 K1 127.78(11) 2_755 .
O12 K2 K1 127.78(11) 3_775 .
O12 K2 K1 127.78(11) . .
O12 K2 K1 127.78(11) 4_575 .
K3 K2 K1 180.000(1) . .
O13 K3 O13 69.72(11) 3_775 2_755
O13 K3 O13 107.9(2) 3_775 .
O13 K3 O13 69.72(11) 2_755 .
O13 K3 O13 69.72(11) 3_775 4_575
O13 K3 O13 107.9(2) 2_755 4_575
O13 K3 O13 69.72(11) . 4_575
O13 K3 O12 175.24(14) 3_775 4_575
O13 K3 O12 107.45(13) 2_755 4_575
O13 K3 O12 74.10(14) . 4_575
O13 K3 O12 115.01(13) 4_575 4_575
O13 K3 O12 107.45(13) 3_775 .
O13 K3 O12 74.10(14) 2_755 .
O13 K3 O12 115.01(13) . .
O13 K3 O12 175.24(14) 4_575 .
O12 K3 O12 67.88(12) 4_575 .
O13 K3 O12 74.10(14) 3_775 2_755
O13 K3 O12 115.01(13) 2_755 2_755
O13 K3 O12 175.24(14) . 2_755
O13 K3 O12 107.45(13) 4_575 2_755
O12 K3 O12 104.3(2) 4_575 2_755
O12 K3 O12 67.88(12) . 2_755
O13 K3 O12 115.01(13) 3_775 3_775
O13 K3 O12 175.24(14) 2_755 3_775
O13 K3 O12 107.45(13) . 3_775
O13 K3 O12 74.10(14) 4_575 3_775
O12 K3 O12 67.87(12) 4_575 3_775
O12 K3 O12 104.3(2) . 3_775
O12 K3 O12 67.88(12) 2_755 3_775
O13 K3 K4 53.93(11) 3_775 .
O13 K3 K4 53.93(11) 2_755 .
O13 K3 K4 53.93(11) . .
O13 K3 K4 53.93(11) 4_575 .
O12 K3 K4 127.86(12) 4_575 .
O12 K3 K4 127.86(12) . .
O12 K3 K4 127.86(12) 2_755 .
O12 K3 K4 127.86(12) 3_775 .
O13 K3 K2 126.07(11) 3_775 .
O13 K3 K2 126.07(11) 2_755 .
O13 K3 K2 126.07(11) . .
O13 K3 K2 126.07(11) 4_575 .
O12 K3 K2 52.14(12) 4_575 .
O12 K3 K2 52.14(12) . .
O12 K3 K2 52.14(12) 2_755 .
O12 K3 K2 52.14(12) 3_775 .
K4 K3 K2 180.000(1) . .
O14 K4 O14 74.58(12) 3_775 2_755
O14 K4 O14 117.9(3) 3_775 .
O14 K4 O14 74.58(12) 2_755 .
O14 K4 O14 74.58(12) 3_775 4_575
O14 K4 O14 117.9(3) 2_755 4_575
O14 K4 O14 74.58(12) . 4_575
O14 K4 O13 90.36(14) 3_775 3_775
O14 K4 O13 74.03(15) 2_755 3_775
O14 K4 O13 129.27(13) . 3_775
O14 K4 O13 156.14(14) 4_575 3_775
O14 K4 O13 156.14(14) 3_775 2_755
O14 K4 O13 90.36(14) 2_755 2_755
O14 K4 O13 74.02(14) . 2_755
O14 K4 O13 129.27(13) 4_575 2_755
O13 K4 O13 67.41(11) 3_775 2_755
O14 K4 O13 129.27(13) 3_775 .
O14 K4 O13 156.14(14) 2_755 .
O14 K4 O13 90.36(14) . .
O14 K4 O13 74.02(15) 4_575 .
O13 K4 O13 103.4(2) 3_775 .
O13 K4 O13 67.41(12) 2_755 .
O14 K4 O13 74.02(14) 3_775 4_575
O14 K4 O13 129.27(13) 2_755 4_575
O14 K4 O13 156.14(14) . 4_575
O14 K4 O13 90.36(14) 4_575 4_575
O13 K4 O13 67.41(11) 3_775 4_575
O13 K4 O13 103.4(2) 2_755 4_575
O13 K4 O13 67.41(11) . 4_575
O14 K4 K3 121.04(13) 3_775 .
O14 K4 K3 121.04(13) 2_755 .
O14 K4 K3 121.04(13) . .
O14 K4 K3 121.04(13) 4_575 .
O13 K4 K3 51.70(11) 3_775 .
O13 K4 K3 51.70(11) 2_755 .
O13 K4 K3 51.70(11) . .
O13 K4 K3 51.70(11) 4_575 .
O15 K5 O15 75.41(14) 3_665 4_565
O15 K5 O15 119.7(3) 3_665 .
O15 K5 O15 75.41(14) 4_565 .
O15 K5 O15 75.40(14) 3_665 2_655
O15 K5 O15 119.7(3) 4_565 2_655
O15 K5 O15 75.41(14) . 2_655
O15 K5 O16 87.51(16) 3_665 3_665
O15 K5 O16 75.61(17) 4_565 3_665
O15 K5 O16 132.64(15) . 3_665
O15 K5 O16 151.94(15) 2_655 3_665
O15 K5 O16 151.95(15) 3_665 4_565
O15 K5 O16 87.51(16) 4_565 4_565
O15 K5 O16 75.61(17) . 4_565
O15 K5 O16 132.64(15) 2_655 4_565
O16 K5 O16 66.49(15) 3_665 4_565
O15 K5 O16 132.64(15) 3_665 .
O15 K5 O16 151.95(15) 4_565 .
O15 K5 O16 87.51(16) . .
O15 K5 O16 75.61(17) 2_655 .
O16 K5 O16 101.7(3) 3_665 .
O16 K5 O16 66.49(15) 4_565 .
O15 K5 O16 75.61(17) 3_665 2_655
O15 K5 O16 132.64(15) 4_565 2_655
O15 K5 O16 151.95(15) . 2_655
O15 K5 O16 87.51(16) 2_655 2_655
O16 K5 O16 66.49(15) 3_665 2_655
O16 K5 O16 101.7(3) 4_565 2_655
O16 K5 O16 66.49(15) . 2_655
O15 K5 K6 120.13(16) 3_665 .
O15 K5 K6 120.13(16) 4_565 .
O15 K5 K6 120.13(16) . .
O15 K5 K6 120.13(16) 2_655 .
O16 K5 K6 50.84(14) 3_665 .
O16 K5 K6 50.83(14) 4_565 .
O16 K5 K6 50.83(14) . .
O16 K5 K6 50.84(14) 2_655 .
O16 K6 O16 69.99(15) . 4_565
O16 K6 O16 108.4(3) . 3_665
O16 K6 O16 69.99(15) 4_565 3_665
O16 K6 O16 69.99(15) . 2_655
O16 K6 O16 108.4(3) 4_565 2_655
O16 K6 O16 69.99(15) 3_665 2_655
O16 K6 O17 76.38(18) . 2_655
O16 K6 O17 125.74(16) 4_565 2_655
O16 K6 O17 163.55(15) 3_665 2_655
O16 K6 O17 98.01(16) 2_655 2_655
O16 K6 O17 125.74(16) . 3_665
O16 K6 O17 163.55(15) 4_565 3_665
O16 K6 O17 98.01(16) 3_665 3_665
O16 K6 O17 76.38(18) 2_655 3_665
O17 K6 O17 67.51(15) 2_655 3_665
O16 K6 O17 98.02(16) . .
O16 K6 O17 76.38(18) 4_565 .
O16 K6 O17 125.74(16) 3_665 .
O16 K6 O17 163.55(15) 2_655 .
O17 K6 O17 67.51(15) 2_655 .
O17 K6 O17 103.6(3) 3_665 .
O16 K6 O17 163.55(15) . 4_565
O16 K6 O17 98.02(16) 4_565 4_565
O16 K6 O17 76.38(18) 3_665 4_565
O16 K6 O17 125.74(16) 2_655 4_565
O17 K6 O17 103.6(3) 2_655 4_565
O17 K6 O17 67.51(15) 3_665 4_565
O17 K6 O17 67.51(15) . 4_565
O16 K6 K7 125.80(15) . .
O16 K6 K7 125.80(15) 4_565 .
O16 K6 K7 125.80(15) 3_665 .
O16 K6 K7 125.80(15) 2_655 .
O17 K6 K7 51.79(14) 2_655 .
O17 K6 K7 51.79(14) 3_665 .
O17 K6 K7 51.79(14) . .
O17 K6 K7 51.79(14) 4_565 .
O16 K6 K5 54.20(15) . .
O16 K6 K5 54.20(15) 4_565 .
O16 K6 K5 54.20(15) 3_665 .
O16 K6 K5 54.20(15) 2_655 .
O17 K6 K5 128.21(14) 2_655 .
O17 K6 K5 128.21(14) 3_665 .
O17 K6 K5 128.21(14) . .
O17 K6 K5 128.21(14) 4_565 .
K7 K6 K5 180.000(1) . .
O17 K7 O17 70.44(15) 4_565 .
O17 K7 O17 109.3(3) 4_565 2_655
O17 K7 O17 70.44(15) . 2_655
O17 K7 O17 70.44(15) 4_565 3_665
O17 K7 O17 109.3(3) . 3_665
O17 K7 O17 70.43(15) 2_655 3_665
O17 K7 O18 75.08(19) 4_565 4_565
O17 K7 O18 116.59(18) . 4_565
O17 K7 O18 172.9(2) 2_655 4_565
O17 K7 O18 106.70(18) 3_665 4_565
O17 K7 O18 106.70(18) 4_565 .
O17 K7 O18 75.08(19) . .
O17 K7 O18 116.59(18) 2_655 .
O17 K7 O18 172.9(2) 3_665 .
O18 K7 O18 66.22(17) 4_565 .
O17 K7 O18 172.9(2) 4_565 2_655
O17 K7 O18 106.70(18) . 2_655
O17 K7 O18 75.08(19) 2_655 2_655
O17 K7 O18 116.59(18) 3_665 2_655
O18 K7 O18 101.2(3) 4_565 2_655
O18 K7 O18 66.22(17) . 2_655
O17 K7 O18 116.59(18) 4_565 3_665
O17 K7 O18 172.9(2) . 3_665
O17 K7 O18 106.70(18) 2_655 3_665
O17 K7 O18 75.08(19) 3_665 3_665
O18 K7 O18 66.22(17) 4_565 3_665
O18 K7 O18 101.2(3) . 3_665
O18 K7 O18 66.22(17) 2_655 3_665
O17 K7 K6 54.64(15) 4_565 .
O17 K7 K6 54.64(15) . .
O17 K7 K6 54.64(15) 2_655 .
O17 K7 K6 54.64(15) 3_665 .
O18 K7 K6 129.42(16) 4_565 .
O18 K7 K6 129.42(16) . .
O18 K7 K6 129.42(16) 2_655 .
O18 K7 K6 129.42(16) 3_665 .
O17 K7 K8 125.36(15) 4_565 .
O17 K7 K8 125.36(15) . .
O17 K7 K8 125.36(15) 2_655 .
O17 K7 K8 125.36(15) 3_665 .
O18 K7 K8 50.58(16) 4_565 .
O18 K7 K8 50.58(16) . .
O18 K7 K8 50.58(16) 2_655 .
O18 K7 K8 50.58(16) 3_665 .
K6 K7 K8 180.000(1) . .
O18 K8 O18 67.89(17) . 2_655
O18 K8 O18 67.89(17) . 4_565
O18 K8 O18 104.3(3) 2_655 4_565
O18 K8 O18 104.3(3) . 3_665
O18 K8 O18 67.89(17) 2_655 3_665
O18 K8 O18 67.89(17) 4_565 3_665
O18 K8 O1W 88.7(5) . 2_655
O18 K8 O1W 69.1(5) 2_655 2_655
O18 K8 O1W 156.1(5) 4_565 2_655
O18 K8 O1W 125.4(5) 3_665 2_655
O18 K8 O1W 125.4(5) . 4_565
O18 K8 O1W 156.1(5) 2_655 4_565
O18 K8 O1W 69.1(5) 4_565 4_565
O18 K8 O1W 88.7(5) 3_665 4_565
O1W K8 O1W 126.0(9) 2_655 4_565
O18 K8 O1W 156.1(5) . 3_665
O18 K8 O1W 88.7(5) 2_655 3_665
O18 K8 O1W 125.4(5) 4_565 3_665
O18 K8 O1W 69.1(5) 3_665 3_665
O1W K8 O1W 78.1(4) 2_655 3_665
O1W K8 O1W 78.1(4) 4_565 3_665
O18 K8 O1W 69.1(5) . .
O18 K8 O1W 125.4(5) 2_655 .
O18 K8 O1W 88.7(5) 4_565 .
O18 K8 O1W 156.1(5) 3_665 .
O1W K8 O1W 78.1(4) 2_655 .
O1W K8 O1W 78.1(4) 4_565 .
O1W K8 O1W 126.0(9) 3_665 .
O18 K8 K7 52.15(16) . .
O18 K8 K7 52.15(16) 2_655 .
O18 K8 K7 52.15(16) 4_565 .
O18 K8 K7 52.15(16) 3_665 .
O1W K8 K7 117.0(4) 2_655 .
O1W K8 K7 117.0(4) 4_565 .
O1W K8 K7 117.0(4) 3_665 .
O1W K8 K7 117.0(4) . .
C11 O11 K2 124.2(4) . .
C11 O11 K1 125.4(4) . .
K2 O11 K1 75.82(15) . .
O51 Si1 C161 107.6(4) . .
O51 Si1 C151 111.8(5) . .
C161 Si1 C151 108.5(6) . .
O51 Si1 C141 107.0(5) . .
C161 Si1 C141 116.2(5) . .
C151 Si1 C141 105.9(6) . .
C61 O21 C91 108.5(5) . .
C71 O31 C101 105.9(5) . .
C101 O41 C81 108.8(5) . .
C131 O51 Si1 126.8(6) . .
C21 N11 C11 125.0(5) . .
C21 N11 H11 117.5 . .
C11 N11 H11 117.5 . .
C21 N21 C31 112.1(5) . .
C41 N31 C31 105.0(4) . .
C41 N31 C61 121.6(5) . .
C31 N31 C61 133.4(5) . .
C41 N41 C51 102.6(5) . .
C21 N51 H51A 120.0 . .
C21 N51 H51B 120.0 . .
H51A N51 H51B 120.0 . .
O11 C11 N11 119.1(5) . .
O11 C11 C51 129.6(5) . .
N11 C11 C51 111.3(5) . .
N21 C21 N51 118.4(5) . .
N21 C21 N11 124.0(5) . .
N51 C21 N11 117.6(5) . .
N21 C31 C51 128.2(5) . .
N21 C31 N31 126.4(5) . .
C51 C31 N31 105.3(4) . .
N41 C41 N31 115.0(5) . .
N41 C41 H41 122.5 . .
N31 C41 H41 122.5 . .
C31 C51 N41 112.0(4) . .
C31 C51 C11 119.3(5) . .
N41 C51 C11 128.4(5) . .
O21 C61 N31 108.9(5) . .
O21 C61 C71 104.8(5) . .
N31 C61 C71 113.2(5) . .
O21 C61 H61 109.9 . .
N31 C61 H61 109.9 . .
C71 C61 H61 109.9 . .
O31 C71 C81 103.5(5) . .
O31 C71 C61 107.3(5) . .
C81 C71 C61 104.9(5) . .
O31 C71 H71 113.4 . .
C81 C71 H71 113.4 . .
C61 C71 H71 113.4 . .
O41 C81 C71 105.6(5) . .
O41 C81 C91 112.9(6) . .
C71 C81 C91 104.4(5) . .
O41 C81 H81 111.2 . .
C71 C81 H81 111.2 . .
C91 C81 H81 111.2 . .
O21 C91 C131 110.9(6) . .
O21 C91 C81 106.7(5) . .
C131 C91 C81 115.4(6) . .
O21 C91 H91 107.9 . .
C131 C91 H91 107.9 . .
C81 C91 H91 107.9 . .
O41 C101 O31 106.4(5) . .
O41 C101 C121 111.4(6) . .
O31 C101 C121 108.5(6) . .
O41 C101 C111 111.2(6) . .
O31 C101 C111 108.3(6) . .
C121 C101 C111 110.9(7) . .
C101 C111 H11A 109.5 . .
C101 C111 H11B 109.5 . .
H11A C111 H11B 109.5 . .
C101 C111 H11C 109.5 . .
H11A C111 H11C 109.5 . .
H11B C111 H11C 109.5 . .
C101 C121 H12A 109.5 . .
C101 C121 H12B 109.5 . .
H12A C121 H12B 109.5 . .
C101 C121 H12C 109.5 . .
H12A C121 H12C 109.5 . .
H12B C121 H12C 109.5 . .
O51 C131 C91 109.9(6) . .
O51 C131 H13A 109.7 . .
C91 C131 H13A 109.7 . .
O51 C131 H13B 109.7 . .
C91 C131 H13B 109.7 . .
H13A C131 H13B 108.2 . .
Si1 C141 H14A 109.5 . .
Si1 C141 H14B 109.5 . .
H14A C141 H14B 109.5 . .
Si1 C141 H14C 109.5 . .
H14A C141 H14C 109.5 . .
H14B C141 H14C 109.5 . .
Si1 C151 H15A 109.5 . .
Si1 C151 H15B 109.5 . .
H15A C151 H15B 109.5 . .
Si1 C151 H15C 109.5 . .
H15A C151 H15C 109.5 . .
H15B C151 H15C 109.5 . .
C181 C161 C191 112.2(9) . .
C181 C161 C171 110.9(9) . .
C191 C161 C171 105.1(9) . .
C181 C161 Si1 109.6(8) . .
C191 C161 Si1 111.0(8) . .
C171 C161 Si1 107.8(8) . .
C161 C171 H17A 109.5 . .
C161 C171 H17B 109.5 . .
H17A C171 H17B 109.5 . .
C161 C171 H17C 109.5 . .
H17A C171 H17C 109.5 . .
H17B C171 H17C 109.5 . .
C161 C181 H18A 109.5 . .
C161 C181 H18B 109.5 . .
H18A C181 H18B 109.5 . .
C161 C181 H18C 109.5 . .
H18A C181 H18C 109.5 . .
H18B C181 H18C 109.5 . .
C161 C191 H19A 109.5 . .
C161 C191 H19B 109.5 . .
H19A C191 H19B 109.5 . .
C161 C191 H19C 109.5 . .
H19A C191 H19C 109.5 . .
H19B C191 H19C 109.5 . .
C12 O12 K2 126.8(4) . .
C12 O12 K3 125.6(4) . .
K2 O12 K3 75.63(13) . .
O52 Si2 C162 110.3(5) . .
O52 Si2 C152 108.9(6) . .
C162 Si2 C152 110.9(6) . .
O52 Si2 C142 107.4(6) . .
C162 Si2 C142 111.7(6) . .
C152 Si2 C142 107.5(7) . .
C62 O22 C92 112.0(5) . .
C72 O32 C102 108.3(5) . .
C102 O42 C82 106.9(5) . .
C132 O52 Si2 123.6(5) . .
C22 N12 C12 125.3(5) . .
C22 N12 H12 117.4 . .
C12 N12 H12 117.4 . .
C22 N22 C32 111.8(4) . .
C42 N32 C32 106.3(4) . .
C42 N32 C62 126.5(5) . .
C32 N32 C62 127.1(5) . .
C42 N42 C52 104.1(4) . .
C22 N52 H52A 120.0 . .
C22 N52 H52B 120.0 . .
H52A N52 H52B 120.0 . .
O12 C12 N12 119.7(5) . .
O12 C12 C52 128.6(5) . .
N12 C12 C52 111.7(5) . .
N52 C22 N22 118.7(5) . .
N52 C22 N12 117.8(5) . .
N22 C22 N12 123.5(5) . .
N22 C32 C52 129.1(5) . .
N22 C32 N32 125.8(4) . .
C52 C32 N32 105.1(4) . .
N42 C42 N32 113.0(5) . .
N42 C42 H42 123.5 . .
N32 C42 H42 123.5 . .
C32 C52 N42 111.5(4) . .
C32 C52 C12 118.7(5) . .
N42 C52 C12 129.9(5) . .
O22 C62 N32 108.5(5) . .
O22 C62 C72 108.4(5) . .
N32 C62 C72 112.6(5) . .
O22 C62 H62 109.1 . .
N32 C62 H62 109.1 . .
C72 C62 H62 109.1 . .
O32 C72 C82 105.3(4) . .
O32 C72 C62 109.6(5) . .
C82 C72 C62 102.9(5) . .
O32 C72 H72 112.8 . .
C82 C72 H72 112.8 . .
C62 C72 H72 112.8 . .
O42 C82 C92 112.1(6) . .
O42 C82 C72 104.0(5) . .
C92 C82 C72 107.0(5) . .
O42 C82 H82 111.1 . .
C92 C82 H82 111.1 . .
C72 C82 H82 111.1 . .
O22 C92 C132 110.0(5) . .
O22 C92 C82 106.5(5) . .
C132 C92 C82 114.9(6) . .
O22 C92 H92 108.4 . .
C132 C92 H92 108.4 . .
C82 C92 H92 108.4 . .
O42 C102 O32 105.8(5) . .
O42 C102 C122 110.1(6) . .
O32 C102 C122 109.3(6) . .
O42 C102 C112 112.6(6) . .
O32 C102 C112 107.9(6) . .
C122 C102 C112 111.0(6) . .
C102 C112 H11D 109.5 . .
C102 C112 H11E 109.5 . .
H11D C112 H11E 109.5 . .
C102 C112 H11F 109.5 . .
H11D C112 H11F 109.5 . .
H11E C112 H11F 109.5 . .
C102 C122 H12D 109.5 . .
C102 C122 H12E 109.5 . .
H12D C122 H12E 109.5 . .
C102 C122 H12F 109.5 . .
H12D C122 H12F 109.5 . .
H12E C122 H12F 109.5 . .
O52 C132 C92 110.8(6) . .
O52 C132 H13C 109.5 . .
C92 C132 H13C 109.5 . .
O52 C132 H13D 109.5 . .
C92 C132 H13D 109.5 . .
H13C C132 H13D 108.1 . .
Si2 C142 H14D 109.5 . .
Si2 C142 H14E 109.5 . .
H14D C142 H14E 109.5 . .
Si2 C142 H14F 109.5 . .
H14D C142 H14F 109.5 . .
H14E C142 H14F 109.5 . .
Si2 C152 H15D 109.5 . .
Si2 C152 H15E 109.5 . .
H15D C152 H15E 109.5 . .
Si2 C152 H15F 109.5 . .
H15D C152 H15F 109.5 . .
H15E C152 H15F 109.5 . .
C172 C162 C182 114.4(9) . .
C172 C162 C192 107.5(9) . .
C182 C162 C192 111.3(9) . .
C172 C162 Si2 106.7(7) . .
C182 C162 Si2 106.5(7) . .
C192 C162 Si2 110.4(9) . .
C162 C172 H17D 109.5 . .
C162 C172 H17E 109.5 . .
H17D C172 H17E 109.5 . .
C162 C172 H17F 109.5 . .
H17D C172 H17F 109.5 . .
H17E C172 H17F 109.5 . .
C162 C182 H18D 109.5 . .
C162 C182 H18E 109.5 . .
H18D C182 H18E 109.5 . .
C162 C182 H18F 109.5 . .
H18D C182 H18F 109.5 . .
H18E C182 H18F 109.5 . .
C162 C192 H19D 109.5 . .
C162 C192 H19E 109.5 . .
H19D C192 H19E 109.5 . .
C162 C192 H19F 109.5 . .
H19D C192 H19F 109.5 . .
H19E C192 H19F 109.5 . .
C13 O13 K3 126.0(4) . .
C13 O13 K4 125.2(4) . .
K3 O13 K4 74.37(13) . .
O53 Si3 C163 107.9(3) . .
O53 Si3 C153 110.3(4) . .
C163 Si3 C153 109.3(4) . .
O53 Si3 C143 109.3(4) . .
C163 Si3 C143 111.7(4) . .
C153 Si3 C143 108.5(4) . .
C93 O23 C63 110.8(4) . .
C73 O33 C103 108.1(5) . .
C103 O43 C83 107.4(5) . .
C133 O53 Si3 127.4(5) . .
C23 N13 C13 126.4(5) . .
C23 N13 H13 116.8 . .
C13 N13 H13 116.8 . .
C23 N23 C33 111.9(4) . .
C43 N33 C33 106.4(4) . .
C43 N33 C63 125.5(5) . .
C33 N33 C63 128.0(5) . .
C43 N43 C53 103.7(4) . .
C23 N53 H53A 120.0 . .
C23 N53 H53B 120.0 . .
H53A N53 H53B 120.0 . .
O13 C13 N13 120.4(5) . .
O13 C13 C53 128.4(5) . .
N13 C13 C53 111.3(5) . .
N53 C23 N23 120.1(5) . .
N53 C23 N13 117.4(5) . .
N23 C23 N13 122.5(5) . .
N23 C33 C53 129.3(5) . .
N23 C33 N33 125.6(5) . .
C53 C33 N33 105.1(4) . .
N43 C43 N33 113.1(5) . .
N43 C43 H43 123.4 . .
N33 C43 H43 123.4 . .
C33 C53 N43 111.5(4) . .
C33 C53 C13 118.6(5) . .
N43 C53 C13 129.9(5) . .
O23 C63 N33 109.2(5) . .
O23 C63 C73 107.9(4) . .
N33 C63 C73 113.2(5) . .
O23 C63 H63 108.8 . .
N33 C63 H63 108.8 . .
C73 C63 H63 108.8 . .
O33 C73 C63 111.5(5) . .
O33 C73 C83 104.7(4) . .
C63 C73 C83 101.9(5) . .
O33 C73 H73 112.7 . .
C63 C73 H73 112.7 . .
C83 C73 H73 112.7 . .
O43 C83 C93 113.3(6) . .
O43 C83 C73 101.7(4) . .
C93 C83 C73 103.6(5) . .
O43 C83 H83 112.5 . .
C93 C83 H83 112.5 . .
C73 C83 H83 112.5 . .
O23 C93 C133 111.7(5) . .
O23 C93 C83 106.6(5) . .
C133 C93 C83 114.2(5) . .
O23 C93 H93 108.1 . .
C133 C93 H93 108.1 . .
C83 C93 H93 108.1 . .
O43 C103 O33 106.9(5) . .
O43 C103 C113 111.9(6) . .
O33 C103 C113 108.5(5) . .
O43 C103 C123 107.6(6) . .
O33 C103 C123 108.5(6) . .
C113 C103 C123 113.1(6) . .
C103 C113 H11G 109.5 . .
C103 C113 H11H 109.5 . .
H11G C113 H11H 109.5 . .
C103 C113 H11I 109.5 . .
H11G C113 H11I 109.5 . .
H11H C113 H11I 109.5 . .
C103 C123 H12G 109.5 . .
C103 C123 H12H 109.5 . .
H12G C123 H12H 109.5 . .
C103 C123 H12I 109.5 . .
H12G C123 H12I 109.5 . .
H12H C123 H12I 109.5 . .
O53 C133 C93 110.0(5) . .
O53 C133 H13E 109.7 . .
C93 C133 H13E 109.7 . .
O53 C133 H13F 109.7 . .
C93 C133 H13F 109.7 . .
H13E C133 H13F 108.2 . .
Si3 C143 H14G 109.5 . .
Si3 C143 H14H 109.5 . .
H14G C143 H14H 109.5 . .
Si3 C143 H14I 109.5 . .
H14G C143 H14I 109.5 . .
H14H C143 H14I 109.5 . .
Si3 C153 H15G 109.5 . .
Si3 C153 H15H 109.5 . .
H15G C153 H15H 109.5 . .
Si3 C153 H15I 109.5 . .
H15G C153 H15I 109.5 . .
H15H C153 H15I 109.5 . .
C183 C163 C193 111.9(6) . .
C183 C163 C173 108.8(6) . .
C193 C163 C173 106.6(6) . .
C183 C163 Si3 108.8(5) . .
C193 C163 Si3 111.1(5) . .
C173 C163 Si3 109.7(5) . .
C163 C173 H17G 109.5 . .
C163 C173 H17H 109.5 . .
H17G C173 H17H 109.5 . .
C163 C173 H17I 109.5 . .
H17G C173 H17I 109.5 . .
H17H C173 H17I 109.5 . .
C163 C183 H18G 109.5 . .
C163 C183 H18H 109.5 . .
H18G C183 H18H 109.5 . .
C163 C183 H18I 109.5 . .
H18G C183 H18I 109.5 . .
H18H C183 H18I 109.5 . .
C163 C193 H19G 109.5 . .
C163 C193 H19H 109.5 . .
H19G C193 H19H 109.5 . .
C163 C193 H19I 109.5 . .
H19G C193 H19I 109.5 . .
H19H C193 H19I 109.5 . .
C14 O14 K4 127.9(4) . .
O54 Si4 C164 111.2(5) . .
O54 Si4 C144 110.5(6) . .
C164 Si4 C144 120.2(6) . .
O54 Si4 C154 103.2(7) . .
C164 Si4 C154 104.2(6) . .
C144 Si4 C154 105.7(7) . .
C64 O24 C94 110.3(5) . .
C74 O34 C104 107.0(5) . .
C104 O44 C84 108.3(5) . .
C134 O54 Si4 125.6(6) . .
C24 N14 C14 126.2(5) . .
C24 N14 H14 116.9 . .
C14 N14 H14 116.9 . .
C24 N24 C34 111.2(5) . .
C44 N34 C34 105.2(4) . .
C44 N34 C64 122.7(5) . .
C34 N34 C64 131.3(5) . .
C44 N44 C54 103.3(5) . .
C24 N54 H54A 120.0 . .
C24 N54 H54B 120.0 . .
H54A N54 H54B 120.0 . .
O14 C14 N14 122.5(5) . .
O14 C14 C54 126.1(5) . .
N14 C14 C54 111.3(5) . .
N54 C24 N24 120.1(5) . .
N54 C24 N14 116.8(5) . .
N24 C24 N14 123.1(5) . .
N24 C34 C54 129.4(5) . .
N24 C34 N34 125.7(5) . .
C54 C34 N34 104.9(4) . .
N44 C44 N34 114.5(5) . .
N44 C44 H44 122.7 . .
N34 C44 H44 122.7 . .
C34 C54 N44 112.0(4) . .
C34 C54 C14 118.6(5) . .
N44 C54 C14 129.3(5) . .
O24 C64 N34 111.4(5) . .
O24 C64 C74 106.7(5) . .
N34 C64 C74 115.1(5) . .
O24 C64 H64 107.8 . .
N34 C64 H64 107.8 . .
C74 C64 H64 107.8 . .
O34 C74 C64 107.5(5) . .
O34 C74 C84 104.4(5) . .
C64 C74 C84 104.3(5) . .
O34 C74 H74 113.3 . .
C64 C74 H74 113.3 . .
C84 C74 H74 113.3 . .
O44 C84 C94 110.6(6) . .
O44 C84 C74 105.2(5) . .
C94 C84 C74 105.0(5) . .
O44 C84 H84 111.9 . .
C94 C84 H84 111.9 . .
C74 C84 H84 111.9 . .
O24 C94 C134 113.3(6) . .
O24 C94 C84 105.8(5) . .
C134 C94 C84 112.1(5) . .
O24 C94 H94 108.5 . .
C134 C94 H94 108.5 . .
C84 C94 H94 108.5 . .
O44 C104 O34 105.9(5) . .
O44 C104 C124 110.2(7) . .
O34 C104 C124 109.2(6) . .
O44 C104 C114 110.0(7) . .
O34 C104 C114 109.3(6) . .
C124 C104 C114 112.0(6) . .
C104 C114 H11J 109.5 . .
C104 C114 H11K 109.5 . .
H11J C114 H11K 109.5 . .
C104 C114 H11L 109.5 . .
H11J C114 H11L 109.5 . .
H11K C114 H11L 109.5 . .
C104 C124 H12J 109.5 . .
C104 C124 H12K 109.5 . .
H12J C124 H12K 109.5 . .
C104 C124 H12L 109.5 . .
H12J C124 H12L 109.5 . .
H12K C124 H12L 109.5 . .
O54 C134 C94 109.6(6) . .
O54 C134 H13G 109.8 . .
C94 C134 H13G 109.8 . .
O54 C134 H13H 109.8 . .
C94 C134 H13H 109.8 . .
H13G C134 H13H 108.2 . .
Si4 C144 H14J 109.5 . .
Si4 C144 H14K 109.5 . .
H14J C144 H14K 109.5 . .
Si4 C144 H14L 109.5 . .
H14J C144 H14L 109.5 . .
H14K C144 H14L 109.5 . .
Si4 C154 H15J 109.5 . .
Si4 C154 H15K 109.5 . .
H15J C154 H15K 109.5 . .
Si4 C154 H15L 109.5 . .
H15J C154 H15L 109.5 . .
H15K C154 H15L 109.5 . .
C184 C164 C174 112.3(10) . .
C184 C164 C194 115.8(9) . .
C174 C164 C194 104.9(9) . .
C184 C164 Si4 105.0(8) . .
C174 C164 Si4 108.3(9) . .
C194 C164 Si4 110.5(7) . .
C164 C174 H17J 109.5 . .
C164 C174 H17K 109.5 . .
H17J C174 H17K 109.5 . .
C164 C174 H17L 109.5 . .
H17J C174 H17L 109.5 . .
H17K C174 H17L 109.5 . .
C164 C184 H18J 109.5 . .
C164 C184 H18K 109.5 . .
H18J C184 H18K 109.5 . .
C164 C184 H18L 109.5 . .
H18J C184 H18L 109.5 . .
H18K C184 H18L 109.5 . .
C164 C194 H19J 109.5 . .
C164 C194 H19K 109.5 . .
H19J C194 H19K 109.5 . .
C164 C194 H19L 109.5 . .
H19J C194 H19L 109.5 . .
H19K C194 H19L 109.5 . .
C15 O15 K5 127.3(5) . .
O55 Si5 C165 112.6(5) . .
O55 Si5 C155 106.5(6) . .
C165 Si5 C155 109.7(6) . .
O55 Si5 C145 107.0(7) . .
C165 Si5 C145 113.2(7) . .
C155 Si5 C145 107.5(7) . .
C95 O25 C65 108.8(5) . .
C75 O35 C105 105.6(5) . .
C105 O45 C85 108.1(5) . .
C135 O55 Si5 127.8(6) . .
C25 N15 C15 126.2(5) . .
C25 N15 H15 116.9 . .
C15 N15 H15 116.9 . .
C25 N25 C35 112.9(5) . .
C35 N35 C45 105.1(4) . .
C35 N35 C65 131.7(5) . .
C45 N35 C65 122.4(5) . .
C45 N45 C55 103.1(5) . .
C25 N55 H55A 120.0 . .
C25 N55 H55B 120.0 . .
H55A N55 H55B 120.0 . .
O15 C15 N15 121.9(5) . .
O15 C15 C55 127.0(6) . .
N15 C15 C55 111.1(5) . .
N25 C25 N55 119.2(5) . .
N25 C25 N15 123.1(5) . .
N55 C25 N15 117.6(5) . .
N25 C35 C55 127.9(5) . .
N25 C35 N35 126.3(5) . .
C55 C35 N35 105.8(4) . .
N45 C45 N35 114.1(5) . .
N45 C45 H45 122.9 . .
N35 C45 H45 122.9 . .
C35 C55 N45 111.8(5) . .
C35 C55 C15 118.6(5) . .
N45 C55 C15 129.3(5) . .
O25 C65 N35 111.7(6) . .
O25 C65 C75 104.7(5) . .
N35 C65 C75 114.4(5) . .
O25 C65 H65 108.6 . .
N35 C65 H65 108.6 . .
C75 C65 H65 108.6 . .
O35 C75 C65 108.2(5) . .
O35 C75 C85 103.4(5) . .
C65 C75 C85 103.8(5) . .
O35 C75 H75 113.5 . .
C65 C75 H75 113.5 . .
C85 C75 H75 113.5 . .
O45 C85 C95 112.1(6) . .
O45 C85 C75 105.3(5) . .
C95 C85 C75 104.8(5) . .
O45 C85 H85 111.4 . .
C95 C85 H85 111.4 . .
C75 C85 H85 111.4 . .
O25 C95 C135 110.9(6) . .
O25 C95 C85 105.6(5) . .
C135 C95 C85 114.5(7) . .
O25 C95 H95 108.5 . .
C135 C95 H95 108.5 . .
C85 C95 H95 108.5 . .
O45 C105 O35 105.6(5) . .
O45 C105 C125 111.7(7) . .
O35 C105 C125 106.9(6) . .
O45 C105 C115 109.7(6) . .
O35 C105 C115 109.9(6) . .
C125 C105 C115 112.8(6) . .
C105 C115 H11M 109.5 . .
C105 C115 H11N 109.5 . .
H11M C115 H11N 109.5 . .
C105 C115 H11O 109.5 . .
H11M C115 H11O 109.5 . .
H11N C115 H11O 109.5 . .
C105 C125 H12M 109.5 . .
C105 C125 H12N 109.5 . .
H12M C125 H12N 109.5 . .
C105 C125 H12O 109.5 . .
H12M C125 H12O 109.5 . .
H12N C125 H12O 109.5 . .
O55 C135 C95 108.9(7) . .
O55 C135 H13I 109.9 . .
C95 C135 H13I 109.9 . .
O55 C135 H13J 109.9 . .
C95 C135 H13J 109.9 . .
H13I C135 H13J 108.3 . .
Si5 C145 H14M 109.5 . .
Si5 C145 H14N 109.5 . .
H14M C145 H14N 109.5 . .
Si5 C145 H14O 109.5 . .
H14M C145 H14O 109.5 . .
H14N C145 H14O 109.5 . .
Si5 C155 H15M 109.5 . .
Si5 C155 H15N 109.5 . .
H15M C155 H15N 109.5 . .
Si5 C155 H15O 109.5 . .
H15M C155 H15O 109.5 . .
H15N C155 H15O 109.5 . .
C185 C165 C195 111.2(10) . .
C185 C165 C175 110.8(10) . .
C195 C165 C175 104.8(9) . .
C185 C165 Si5 110.2(8) . .
C195 C165 Si5 112.6(9) . .
C175 C165 Si5 107.1(8) . .
C165 C175 H17M 109.5 . .
C165 C175 H17N 109.5 . .
H17M C175 H17N 109.5 . .
C165 C175 H17O 109.5 . .
H17M C175 H17O 109.5 . .
H17N C175 H17O 109.5 . .
C165 C185 H18M 109.5 . .
C165 C185 H18N 109.5 . .
H18M C185 H18N 109.5 . .
C165 C185 H18O 109.5 . .
H18M C185 H18O 109.5 . .
H18N C185 H18O 109.5 . .
C165 C195 H19M 109.5 . .
C165 C195 H19N 109.5 . .
H19M C195 H19N 109.5 . .
C165 C195 H19O 109.5 . .
H19M C195 H19O 109.5 . .
H19N C195 H19O 109.5 . .
C16 O16 K6 128.7(5) . .
C16 O16 K5 122.7(5) . .
K6 O16 K5 74.96(15) . .
O56 Si6 C166 108.1(4) . .
O56 Si6 C146 109.7(5) . .
C166 Si6 C146 114.8(5) . .
O56 Si6 C156 109.7(5) . .
C166 Si6 C156 107.6(5) . .
C146 Si6 C156 106.9(6) . .
C66 O26 C96 112.3(5) . .
C76 O36 C106 108.4(5) . .
C106 O46 C86 109.0(5) . .
C136 O56 Si6 126.8(5) . .
C16 N16 C26 125.5(5) . .
C16 N16 H16 117.3 . .
C26 N16 H16 117.3 . .
C26 N26 C36 111.4(5) . .
C46 N36 C36 106.1(4) . .
C46 N36 C66 126.7(5) . .
C36 N36 C66 127.1(5) . .
C46 N46 C56 104.2(5) . .
C26 N56 H56A 120.0 . .
C26 N56 H56B 120.0 . .
H56A N56 H56B 120.0 . .
O16 C16 N16 119.6(5) . .
O16 C16 C56 128.3(5) . .
N16 C16 C56 112.0(5) . .
N56 C26 N26 119.3(5) . .
N56 C26 N16 117.4(5) . .
N26 C26 N16 123.0(5) . .
N26 C36 C56 129.0(4) . .
N26 C36 N36 125.0(5) . .
C56 C36 N36 105.3(4) . .
N46 C46 N36 113.2(5) . .
N46 C46 H46 123.4 . .
N36 C46 H46 123.4 . .
C36 C56 N46 110.8(4) . .
C36 C56 C16 118.4(4) . .
N46 C56 C16 130.6(5) . .
O26 C66 N36 108.0(6) . .
O26 C66 C76 108.6(5) . .
N36 C66 C76 113.9(6) . .
O26 C66 H66 108.7 . .
N36 C66 H66 108.7 . .
C76 C66 H66 108.7 . .
O36 C76 C86 105.6(5) . .
O36 C76 C66 108.8(7) . .
C86 C76 C66 104.8(5) . .
O36 C76 H76 112.4 . .
C86 C76 H76 112.4 . .
C66 C76 H76 112.4 . .
O46 C86 C76 106.1(5) . .
O46 C86 C96 115.0(7) . .
C76 C86 C96 106.5(5) . .
O46 C86 H86 109.7 . .
C76 C86 H86 109.7 . .
C96 C86 H86 109.7 . .
O26 C96 C136 111.2(6) . .
O26 C96 C86 107.6(5) . .
C136 C96 C86 115.4(6) . .
O26 C96 H96 107.4 . .
C136 C96 H96 107.4 . .
C86 C96 H96 107.4 . .
O46 C106 O36 109.2(5) . .
O46 C106 C126 110.3(8) . .
O36 C106 C126 107.3(7) . .
O46 C106 C116 110.8(8) . .
O36 C106 C116 108.4(7) . .
C126 C106 C116 110.8(9) . .
C106 C116 H11P 109.5 . .
C106 C116 H11Q 109.5 . .
H11P C116 H11Q 109.5 . .
C106 C116 H11R 109.5 . .
H11P C116 H11R 109.5 . .
H11Q C116 H11R 109.5 . .
C106 C126 H12P 109.5 . .
C106 C126 H12Q 109.5 . .
H12P C126 H12Q 109.5 . .
C106 C126 H12R 109.5 . .
H12P C126 H12R 109.5 . .
H12Q C126 H12R 109.5 . .
O56 C136 C96 112.6(7) . .
O56 C136 H13K 109.1 . .
C96 C136 H13K 109.1 . .
O56 C136 H13L 109.1 . .
C96 C136 H13L 109.1 . .
H13K C136 H13L 107.8 . .
Si6 C146 H14P 109.5 . .
Si6 C146 H14Q 109.5 . .
H14P C146 H14Q 109.5 . .
Si6 C146 H14R 109.5 . .
H14P C146 H14R 109.5 . .
H14Q C146 H14R 109.5 . .
Si6 C156 H15P 109.5 . .
Si6 C156 H15Q 109.5 . .
H15P C156 H15Q 109.5 . .
Si6 C156 H15R 109.5 . .
H15P C156 H15R 109.5 . .
H15Q C156 H15R 109.5 . .
C186 C166 C176 112.5(8) . .
C186 C166 C196 112.5(8) . .
C176 C166 C196 105.0(8) . .
C186 C166 Si6 108.7(7) . .
C176 C166 Si6 106.4(6) . .
C196 C166 Si6 111.6(7) . .
C166 C176 H17P 109.5 . .
C166 C176 H17Q 109.5 . .
H17P C176 H17Q 109.5 . .
C166 C176 H17R 109.5 . .
H17P C176 H17R 109.5 . .
H17Q C176 H17R 109.5 . .
C166 C186 H18P 109.5 . .
C166 C186 H18Q 109.5 . .
H18P C186 H18Q 109.5 . .
C166 C186 H18R 109.5 . .
H18P C186 H18R 109.5 . .
H18Q C186 H18R 109.5 . .
C166 C196 H19P 109.5 . .
C166 C196 H19Q 109.5 . .
H19P C196 H19Q 109.5 . .
C166 C196 H19R 109.5 . .
H19P C196 H19R 109.5 . .
H19Q C196 H19R 109.5 . .
C17 O17 K7 129.3(5) . .
C17 O17 K6 121.1(5) . .
K7 O17 K6 73.56(17) . .
O57 Si7 C167 109.4(6) . .
O57 Si7 C147 109.0(8) . .
C167 Si7 C147 115.5(8) . .
O57 Si7 C157 107.2(9) . .
C167 Si7 C157 107.7(8) . .
C147 Si7 C157 107.7(8) . .
C67 O27 C97 106.4(5) . .
C77 O37 C107 105.8(5) . .
C87 O47 C107 108.6(5) . .
C137 O57 Si7 125.0(7) . .
C27 N17 C17 124.1(5) . .
C27 N17 H17 117.9 . .
C17 N17 H17 117.9 . .
C27 N27 C37 109.7(5) . .
C47 N37 C37 105.3(5) . .
C47 N37 C67 128.7(5) . .
C37 N37 C67 124.2(5) . .
C47 N47 C57 102.7(5) . .
C27 N57 H57A 120.0 . .
C27 N57 H57B 120.0 . .
H57A N57 H57B 120.0 . .
O17 C17 N17 119.8(5) . .
O17 C17 C57 127.7(5) . .
N17 C17 C57 112.3(5) . .
N27 C27 N57 118.9(5) . .
N27 C27 N17 125.6(5) . .
N57 C27 N17 115.5(5) . .
N27 C37 C57 131.0(5) . .
N27 C37 N37 123.8(5) . .
C57 C37 N37 105.2(5) . .
N47 C47 N37 114.3(6) . .
N47 C47 H47 122.8 . .
N37 C47 H47 122.8 . .
C37 C57 N47 112.2(5) . .
C37 C57 C17 117.2(5) . .
N47 C57 C17 130.5(5) . .
O27 C67 N37 107.4(5) . .
O27 C67 C77 105.5(5) . .
N37 C67 C77 113.7(5) . .
O27 C67 H67 110.1 . .
N37 C67 H67 110.1 . .
C77 C67 H67 110.1 . .
O37 C77 C87 104.5(5) . .
O37 C77 C67 107.8(6) . .
C87 C77 C67 104.1(5) . .
O37 C77 H77 113.2 . .
C87 C77 H77 113.2 . .
C67 C77 H77 113.2 . .
O47 C87 C77 106.3(5) . .
O47 C87 C97 112.8(6) . .
C77 C87 C97 103.8(5) . .
O47 C87 H87 111.2 . .
C77 C87 H87 111.2 . .
C97 C87 H87 111.2 . .
O27 C97 C137 111.6(7) . .
O27 C97 C87 104.0(5) . .
C137 C97 C87 116.5(6) . .
O27 C97 H97 108.1 . .
C137 C97 H97 108.1 . .
C87 C97 H97 108.1 . .
O47 C107 O37 107.1(5) . .
O47 C107 C127 107.7(7) . .
O37 C107 C127 109.3(6) . .
O47 C107 C117 110.3(6) . .
O37 C107 C117 108.3(6) . .
C127 C107 C117 113.9(6) . .
C107 C117 H11S 109.5 . .
C107 C117 H11T 109.5 . .
H11S C117 H11T 109.5 . .
C107 C117 H11U 109.5 . .
H11S C117 H11U 109.5 . .
H11T C117 H11U 109.5 . .
C107 C127 H12S 109.5 . .
C107 C127 H12T 109.5 . .
H12S C127 H12T 109.5 . .
C107 C127 H12U 109.5 . .
H12S C127 H12U 109.5 . .
H12T C127 H12U 109.5 . .
O57 C137 C97 108.8(7) . .
O57 C137 H13M 109.9 . .
C97 C137 H13M 109.9 . .
O57 C137 H13N 109.9 . .
C97 C137 H13N 109.9 . .
H13M C137 H13N 108.3 . .
Si7 C147 H14S 109.5 . .
Si7 C147 H14T 109.5 . .
H14S C147 H14T 109.5 . .
Si7 C147 H14U 109.5 . .
H14S C147 H14U 109.5 . .
H14T C147 H14U 109.5 . .
Si7 C157 H15S 109.5 . .
Si7 C157 H15T 109.5 . .
H15S C157 H15T 109.5 . .
Si7 C157 H15U 109.5 . .
H15S C157 H15U 109.5 . .
H15T C157 H15U 109.5 . .
C177 C167 C197 106.4(10) . .
C177 C167 C187 111.0(11) . .
C197 C167 C187 112.8(11) . .
C177 C167 Si7 109.3(10) . .
C197 C167 Si7 110.6(10) . .
C187 C167 Si7 106.7(9) . .
C167 C177 H17S 109.5 . .
C167 C177 H17T 109.5 . .
H17S C177 H17T 109.5 . .
C167 C177 H17U 109.5 . .
H17S C177 H17U 109.5 . .
H17T C177 H17U 109.5 . .
C167 C187 H18S 109.5 . .
C167 C187 H18T 109.5 . .
H18S C187 H18T 109.5 . .
C167 C187 H18U 109.5 . .
H18S C187 H18U 109.5 . .
H18T C187 H18U 109.5 . .
C167 C197 H19S 109.5 . .
C167 C197 H19T 109.5 . .
H19S C197 H19T 109.5 . .
C167 C197 H19U 109.5 . .
H19S C197 H19U 109.5 . .
H19T C197 H19U 109.5 . .
C18 O18 K8 127.9(6) . .
C18 O18 K7 120.6(6) . .
K8 O18 K7 77.27(18) . .
O58 Si8 C168 106.9(4) . .
O58 Si8 C148 110.2(5) . .
C168 Si8 C148 113.3(5) . .
O58 Si8 C158 109.8(6) . .
C168 Si8 C158 108.8(5) . .
C148 Si8 C158 107.8(6) . .
C68 O28 C98 110.2(6) . .
C78 O38 C108 105.6(6) . .
C108 O48 C88 107.4(6) . .
C138 O58 Si8 128.1(6) . .
C28 N18 C18 125.1(6) . .
C28 N18 H18 117.5 . .
C18 N18 H18 117.5 . .
C28 N28 C38 111.5(6) . .
C48 N38 C38 105.3(5) . .
C48 N38 C68 122.1(6) . .
C38 N38 C68 131.6(6) . .
C48 N48 C58 103.4(6) . .
C28 N58 H58A 120.0 . .
C28 N58 H58B 120.0 . .
H58A N58 H58B 120.0 . .
O18 C18 N18 121.4(6) . .
O18 C18 C58 126.5(7) . .
N18 C18 C58 112.0(6) . .
N28 C28 N58 117.3(6) . .
N28 C28 N18 124.3(6) . .
N58 C28 N18 118.3(7) . .
N28 C38 C58 128.6(6) . .
N28 C38 N38 126.0(6) . .
C58 C38 N38 105.3(5) . .
N48 C48 N38 114.4(6) . .
N48 C48 H48 122.8 . .
N38 C48 H48 122.8 . .
C38 C58 N48 111.5(5) . .
C38 C58 C18 118.4(6) . .
N48 C58 C18 130.0(6) . .
O28 C68 N38 112.6(7) . .
O28 C68 C78 107.0(6) . .
N38 C68 C78 113.3(6) . .
O28 C68 H68 107.9 . .
N38 C68 H68 107.9 . .
C78 C68 H68 107.9 . .
O38 C78 C68 107.8(7) . .
O38 C78 C88 105.8(5) . .
C68 C78 C88 104.9(6) . .
O38 C78 H78 112.6 . .
C68 C78 H78 112.6 . .
C88 C78 H78 112.6 . .
O48 C88 C98 114.3(8) . .
O48 C88 C78 105.4(6) . .
C98 C88 C78 105.2(6) . .
O48 C88 H88 110.5 . .
C98 C88 H88 110.5 . .
C78 C88 H88 110.5 . .
O28 C98 C138 112.8(7) . .
O28 C98 C88 105.8(6) . .
C138 C98 C88 116.5(8) . .
O28 C98 H98 107.1 . .
C138 C98 H98 107.1 . .
C88 C98 H98 107.1 . .
O48 C108 O38 107.6(6) . .
O48 C108 C128 111.5(8) . .
O38 C108 C128 109.0(8) . .
O48 C108 C118 110.3(9) . .
O38 C108 C118 108.2(9) . .
C128 C108 C118 110.1(9) . .
C108 C118 H11V 109.5 . .
C108 C118 H11W 109.5 . .
H11V C118 H11W 109.5 . .
C108 C118 H11X 109.5 . .
H11V C118 H11X 109.5 . .
H11W C118 H11X 109.5 . .
C108 C128 H12V 109.5 . .
C108 C128 H12W 109.5 . .
H12V C128 H12W 109.5 . .
C108 C128 H12X 109.5 . .
H12V C128 H12X 109.5 . .
H12W C128 H12X 109.5 . .
O58 C138 C98 111.1(7) . .
O58 C138 H13O 109.4 . .
C98 C138 H13O 109.4 . .
O58 C138 H13P 109.4 . .
C98 C138 H13P 109.4 . .
H13O C138 H13P 108.0 . .
Si8 C148 H14V 109.5 . .
Si8 C148 H14W 109.5 . .
H14V C148 H14W 109.5 . .
Si8 C148 H14X 109.5 . .
H14V C148 H14X 109.5 . .
H14W C148 H14X 109.5 . .
Si8 C158 H15V 109.5 . .
Si8 C158 H15W 109.5 . .
H15V C158 H15W 109.5 . .
Si8 C158 H15X 109.5 . .
H15V C158 H15X 109.5 . .
H15W C158 H15X 109.5 . .
C198 C168 C188 110.9(8) . .
C198 C168 C178 106.1(8) . .
C188 C168 C178 109.2(8) . .
C198 C168 Si8 112.8(7) . .
C188 C168 Si8 109.2(7) . .
C178 C168 Si8 108.6(7) . .
C168 C178 H17V 109.5 . .
C168 C178 H17W 109.5 . .
H17V C178 H17W 109.5 . .
C168 C178 H17X 109.5 . .
H17V C178 H17X 109.5 . .
H17W C178 H17X 109.5 . .
C168 C188 H18V 109.5 . .
C168 C188 H18W 109.5 . .
H18V C188 H18W 109.5 . .
C168 C188 H18X 109.5 . .
H18V C188 H18X 109.5 . .
H18W C188 H18X 109.5 . .
C168 C198 H19V 109.5 . .
C168 C198 H19W 109.5 . .
H19V C198 H19W 109.5 . .
C168 C198 H19X 109.5 . .
H19V C198 H19X 109.5 . .
H19W C198 H19X 109.5 . .
C19 O19 K1 143.4(7) . .
O19 C19 C29 127.5(11) . .
O19 C19 C39 116.1(10) . .
C29 C19 C39 116.4(10) . .
C19 C29 H29A 109.5 . .
C19 C29 H29B 109.5 . .
H29A C29 H29B 109.5 . .
C19 C29 H29C 109.5 . .
H29A C29 H29C 109.5 . .
H29B C29 H29C 109.5 . .
C19 C39 H39A 109.5 . .
C19 C39 H39B 109.5 . .
H39A C39 H39B 109.5 . .
C19 C39 H39C 109.5 . .
H39A C39 H39C 109.5 . .
H39B C39 H39C 109.5 . .

loop_
_geom_bond_atom_site_label_1
_geom_bond_atom_site_label_2
_geom_bond_distance
_geom_bond_site_symmetry_2
K1 O19 2.775(8) .
K1 O19 2.775(8) 3_775
K1 O19 2.775(8) 2_755
K1 O19 2.775(8) 4_575
K1 O11 2.986(6) 3_775
K1 O11 2.986(6) 2_755
K1 O11 2.986(6) 4_575
K1 O11 2.986(6) .
K1 K2 3.552(5) .
K2 O11 2.790(5) .
K2 O11 2.790(5) 4_575
K2 O11 2.790(5) 3_775
K2 O11 2.790(5) 2_755
K2 O12 2.812(5) 2_755
K2 O12 2.812(5) 3_775
K2 O12 2.812(5) .
K2 O12 2.812(5) 4_575
K2 K3 3.451(4) .
K3 O13 2.811(5) 3_775
K3 O13 2.811(5) 2_755
K3 O13 2.811(5) .
K3 O13 2.811(5) 4_575
K3 O12 2.815(5) 4_575
K3 O12 2.815(5) .
K3 O12 2.815(5) 2_755
K3 O12 2.815(5) 3_775
K3 K4 3.450(5) .
K4 O14 2.705(5) 3_775
K4 O14 2.705(5) 2_755
K4 O14 2.705(5) .
K4 O14 2.705(5) 4_575
K4 O13 2.896(5) 3_775
K4 O13 2.896(5) 2_755
K4 O13 2.896(5) .
K4 O13 2.896(5) 4_575
K5 O15 2.752(6) 3_665
K5 O15 2.752(6) 4_565
K5 O15 2.752(6) .
K5 O15 2.752(6) 2_655
K5 O16 2.920(6) 3_665
K5 O16 2.920(6) 4_565
K5 O16 2.920(6) .
K5 O16 2.920(6) 2_655
K5 K6 3.477(6) .
K6 O16 2.791(6) .
K6 O16 2.791(6) 4_565
K6 O16 2.791(6) 3_665
K6 O16 2.791(6) 2_655
K6 O17 2.902(7) 2_655
K6 O17 2.902(7) 3_665
K6 O17 2.902(7) .
K6 O17 2.902(7) 4_565
K6 K7 3.413(6) .
K7 O17 2.796(7) 4_565
K7 O17 2.796(7) .
K7 O17 2.796(7) 2_655
K7 O17 2.796(7) 3_665
K7 O18 2.886(7) 4_565
K7 O18 2.886(7) .
K7 O18 2.886(7) 2_655
K7 O18 2.886(7) 3_665
K7 K8 3.565(7) .
K8 O18 2.823(7) .
K8 O18 2.823(7) 2_655
K8 O18 2.823(7) 4_565
K8 O18 2.823(7) 3_665
K8 O1W 3.13(2) 2_655
K8 O1W 3.13(2) 4_565
K8 O1W 3.13(2) 3_665
K8 O1W 3.13(2) .
O11 C11 1.270(7) .
Si1 O51 1.647(5) .
Si1 C161 1.785(8) .
Si1 C151 1.880(7) .
Si1 C141 1.890(7) .
O21 C61 1.423(6) .
O21 C91 1.431(6) .
O31 C71 1.425(6) .
O31 C101 1.433(7) .
O41 C101 1.407(7) .
O41 C81 1.411(6) .
O51 C131 1.414(7) .
N11 C21 1.369(6) .
N11 C11 1.391(6) .
N11 H11 0.8800 .
N21 C21 1.322(6) .
N21 C31 1.349(6) .
N31 C41 1.381(6) .
N31 C31 1.383(6) .
N31 C61 1.469(6) .
N41 C41 1.301(6) .
N41 C51 1.394(6) .
N51 C21 1.334(6) .
N51 H51A 0.8800 .
N51 H51B 0.8800 .
C11 C51 1.417(6) .
C31 C51 1.375(6) .
C41 H41 0.9500 .
C61 C71 1.533(7) .
C61 H61 1.0000 .
C71 C81 1.528(7) .
C71 H71 1.0000 .
C81 C91 1.534(7) .
C81 H81 1.0000 .
C91 C131 1.492(7) .
C91 H91 1.0000 .
C101 C121 1.523(7) .
C101 C111 1.531(7) .
C111 H11A 0.9800 .
C111 H11B 0.9800 .
C111 H11C 0.9800 .
C121 H12A 0.9800 .
C121 H12B 0.9800 .
C121 H12C 0.9800 .
C131 H13A 0.9900 .
C131 H13B 0.9900 .
C141 H14A 0.9800 .
C141 H14B 0.9800 .
C141 H14C 0.9800 .
C151 H15A 0.9800 .
C151 H15B 0.9800 .
C151 H15C 0.9800 .
C161 C181 1.565(8) .
C161 C191 1.566(8) .
C161 C171 1.580(8) .
C171 H17A 0.9800 .
C171 H17B 0.9800 .
C171 H17C 0.9800 .
C181 H18A 0.9800 .
C181 H18B 0.9800 .
C181 H18C 0.9800 .
C191 H19A 0.9800 .
C191 H19B 0.9800 .
C191 H19C 0.9800 .
O12 C12 1.264(7) .
Si2 O52 1.664(5) .
Si2 C162 1.781(9) .
Si2 C152 1.884(8) .
Si2 C142 1.906(8) .
O22 C62 1.426(7) .
O22 C92 1.431(6) .
O32 C72 1.410(6) .
O32 C102 1.438(6) .
O42 C102 1.411(7) .
O42 C82 1.418(6) .
O52 C132 1.401(7) .
N12 C22 1.369(6) .
N12 C12 1.388(6) .
N12 H12 0.8800 .
N22 C22 1.334(6) .
N22 C32 1.341(6) .
N32 C42 1.377(6) .
N32 C32 1.379(6) .
N32 C62 1.470(6) .
N42 C42 1.310(6) .
N42 C52 1.383(6) .
N52 C22 1.330(6) .
N52 H52A 0.8800 .
N52 H52B 0.8800 .
C12 C52 1.414(6) .
C32 C52 1.376(6) .
C42 H42 0.9500 .
C62 C72 1.542(7) .
C62 H62 1.0000 .
C72 C82 1.532(7) .
C72 H72 1.0000 .
C82 C92 1.529(7) .
C82 H82 1.0000 .
C92 C132 1.503(7) .
C92 H92 1.0000 .
C102 C122 1.523(7) .
C102 C112 1.525(7) .
C112 H11D 0.9800 .
C112 H11E 0.9800 .
C112 H11F 0.9800 .
C122 H12D 0.9800 .
C122 H12E 0.9800 .
C122 H12F 0.9800 .
C132 H13C 0.9900 .
C132 H13D 0.9900 .
C142 H14D 0.9800 .
C142 H14E 0.9800 .
C142 H14F 0.9800 .
C152 H15D 0.9800 .
C152 H15E 0.9800 .
C152 H15F 0.9800 .
C162 C172 1.565(8) .
C162 C182 1.571(8) .
C162 C192 1.573(8) .
C172 H17D 0.9800 .
C172 H17E 0.9800 .
C172 H17F 0.9800 .
C182 H18D 0.9800 .
C182 H18E 0.9800 .
C182 H18F 0.9800 .
C192 H19D 0.9800 .
C192 H19E 0.9800 .
C192 H19F 0.9800 .
O13 C13 1.240(7) .
Si3 O53 1.669(5) .
Si3 C163 1.805(7) .
Si3 C153 1.869(6) .
Si3 C143 1.882(7) .
O23 C93 1.423(6) .
O23 C63 1.425(6) .
O33 C73 1.418(6) .
O33 C103 1.442(6) .
O43 C103 1.409(7) .
O43 C83 1.421(6) .
O53 C133 1.408(6) .
N13 C23 1.372(6) .
N13 C13 1.389(6) .
N13 H13 0.8800 .
N23 C23 1.340(6) .
N23 C33 1.354(6) .
N33 C43 1.372(6) .
N33 C33 1.378(6) .
N33 C63 1.471(6) .
N43 C43 1.313(6) .
N43 C53 1.389(6) .
N53 C23 1.329(6) .
N53 H53A 0.8800 .
N53 H53B 0.8800 .
C13 C53 1.422(6) .
C33 C53 1.371(6) .
C43 H43 0.9500 .
C63 C73 1.529(7) .
C63 H63 1.0000 .
C73 C83 1.543(7) .
C73 H73 1.0000 .
C83 C93 1.529(7) .
C83 H83 1.0000 .
C93 C133 1.502(7) .
C93 H93 1.0000 .
C103 C113 1.520(7) .
C103 C123 1.531(7) .
C113 H11G 0.9800 .
C113 H11H 0.9800 .
C113 H11I 0.9800 .
C123 H12G 0.9800 .
C123 H12H 0.9800 .
C123 H12I 0.9800 .
C133 H13E 0.9900 .
C133 H13F 0.9900 .
C143 H14G 0.9800 .
C143 H14H 0.9800 .
C143 H14I 0.9800 .
C153 H15G 0.9800 .
C153 H15H 0.9800 .
C153 H15I 0.9800 .
C163 C183 1.562(7) .
C163 C193 1.564(7) .
C163 C173 1.567(7) .
C173 H17G 0.9800 .
C173 H17H 0.9800 .
C173 H17I 0.9800 .
C183 H18G 0.9800 .
C183 H18H 0.9800 .
C183 H18I 0.9800 .
C193 H19G 0.9800 .
C193 H19H 0.9800 .
C193 H19I 0.9800 .
O14 C14 1.242(7) .
Si4 O54 1.645(6) .
Si4 C164 1.769(9) .
Si4 C144 1.865(8) .
Si4 C154 1.920(8) .
O24 C64 1.413(6) .
O24 C94 1.414(6) .
O34 C74 1.420(6) .
O34 C104 1.441(7) .
O44 C104 1.410(7) .
O44 C84 1.419(6) .
O54 C134 1.408(7) .
N14 C24 1.378(6) .
N14 C14 1.378(6) .
N14 H14 0.8800 .
N24 C24 1.336(6) .
N24 C34 1.353(6) .
N34 C44 1.379(6) .
N34 C34 1.391(6) .
N34 C64 1.464(6) .
N44 C44 1.300(6) .
N44 C54 1.385(6) .
N54 C24 1.319(6) .
N54 H54A 0.8800 .
N54 H54B 0.8800 .
C14 C54 1.418(6) .
C34 C54 1.377(6) .
C44 H44 0.9500 .
C64 C74 1.525(7) .
C64 H64 1.0000 .
C74 C84 1.547(7) .
C74 H74 1.0000 .
C84 C94 1.535(7) .
C84 H84 1.0000 .
C94 C134 1.497(7) .
C94 H94 1.0000 .
C104 C124 1.527(7) .
C104 C114 1.530(7) .
C114 H11J 0.9800 .
C114 H11K 0.9800 .
C114 H11L 0.9800 .
C124 H12J 0.9800 .
C124 H12K 0.9800 .
C124 H12L 0.9800 .
C134 H13G 0.9900 .
C134 H13H 0.9900 .
C144 H14J 0.9800 .
C144 H14K 0.9800 .
C144 H14L 0.9800 .
C154 H15J 0.9800 .
C154 H15K 0.9800 .
C154 H15L 0.9800 .
C164 C184 1.565(8) .
C164 C174 1.576(8) .
C164 C194 1.577(8) .
C174 H17J 0.9800 .
C174 H17K 0.9800 .
C174 H17L 0.9800 .
C184 H18J 0.9800 .
C184 H18K 0.9800 .
C184 H18L 0.9800 .
C194 H19J 0.9800 .
C194 H19K 0.9800 .
C194 H19L 0.9800 .
O15 C15 1.229(8) .
Si5 O55 1.656(6) .
Si5 C165 1.775(9) .
Si5 C155 1.891(8) .
Si5 C145 1.893(8) .
O25 C95 1.418(7) .
O25 C65 1.421(7) .
O35 C75 1.420(6) .
O35 C105 1.438(7) .
O45 C105 1.411(7) .
O45 C85 1.417(6) .
O55 C135 1.398(7) .
N15 C25 1.365(6) .
N15 C15 1.384(6) .
N15 H15 0.8800 .
N25 C25 1.318(6) .
N25 C35 1.355(6) .
N35 C35 1.382(6) .
N35 C45 1.384(6) .
N35 C65 1.465(6) .
N45 C45 1.316(6) .
N45 C55 1.385(6) .
N55 C25 1.326(6) .
N55 H55A 0.8800 .
N55 H55B 0.8800 .
C15 C55 1.432(7) .
C35 C55 1.375(6) .
C45 H45 0.9500 .
C65 C75 1.531(7) .
C65 H65 1.0000 .
C75 C85 1.542(7) .
C75 H75 1.0000 .
C85 C95 1.535(7) .
C85 H85 1.0000 .
C95 C135 1.507(8) .
C95 H95 1.0000 .
C105 C125 1.519(7) .
C105 C115 1.520(7) .
C115 H11M 0.9800 .
C115 H11N 0.9800 .
C115 H11O 0.9800 .
C125 H12M 0.9800 .
C125 H12N 0.9800 .
C125 H12O 0.9800 .
C135 H13I 0.9900 .
C135 H13J 0.9900 .
C145 H14M 0.9800 .
C145 H14N 0.9800 .
C145 H14O 0.9800 .
C155 H15M 0.9800 .
C155 H15N 0.9800 .
C155 H15O 0.9800 .
C165 C185 1.562(8) .
C165 C195 1.577(8) .
C165 C175 1.577(8) .
C175 H17M 0.9800 .
C175 H17N 0.9800 .
C175 H17O 0.9800 .
C185 H18M 0.9800 .
C185 H18N 0.9800 .
C185 H18O 0.9800 .
C195 H19M 0.9800 .
C195 H19N 0.9800 .
C195 H19O 0.9800 .
O16 C16 1.259(7) .
Si6 O56 1.656(5) .
Si6 C166 1.782(8) .
Si6 C146 1.885(7) .
Si6 C156 1.898(7) .
O26 C66 1.408(7) .
O26 C96 1.425(7) .
O36 C76 1.412(7) .
O36 C106 1.435(7) .
O46 C106 1.399(7) .
O46 C86 1.404(6) .
O56 C136 1.405(7) .
N16 C16 1.375(6) .
N16 C26 1.394(6) .
N16 H16 0.8800 .
N26 C26 1.328(6) .
N26 C36 1.355(6) .
N36 C46 1.373(6) .
N36 C36 1.383(6) .
N36 C66 1.462(6) .
N46 C46 1.313(6) .
N46 C56 1.388(6) .
N56 C26 1.323(6) .
N56 H56A 0.8800 .
N56 H56B 0.8800 .
C16 C56 1.415(6) .
C36 C56 1.380(6) .
C46 H46 0.9500 .
C66 C76 1.540(7) .
C66 H66 1.0000 .
C76 C86 1.524(7) .
C76 H76 1.0000 .
C86 C96 1.529(8) .
C86 H86 1.0000 .
C96 C136 1.488(7) .
C96 H96 1.0000 .
C106 C126 1.529(7) .
C106 C116 1.530(7) .
C116 H11P 0.9800 .
C116 H11Q 0.9800 .
C116 H11R 0.9800 .
C126 H12P 0.9800 .
C126 H12Q 0.9800 .
C126 H12R 0.9800 .
C136 H13K 0.9900 .
C136 H13L 0.9900 .
C146 H14P 0.9800 .
C146 H14Q 0.9800 .
C146 H14R 0.9800 .
C156 H15P 0.9800 .
C156 H15Q 0.9800 .
C156 H15R 0.9800 .
C166 C186 1.563(7) .
C166 C176 1.564(7) .
C166 C196 1.566(8) .
C176 H17P 0.9800 .
C176 H17Q 0.9800 .
C176 H17R 0.9800 .
C186 H18P 0.9800 .
C186 H18Q 0.9800 .
C186 H18R 0.9800 .
C196 H19P 0.9800 .
C196 H19Q 0.9800 .
C196 H19R 0.9800 .
O17 C17 1.269(8) .
Si7 O57 1.654(6) .
Si7 C167 1.786(9) .
Si7 C147 1.880(8) .
Si7 C157 1.893(8) .
O27 C67 1.422(7) .
O27 C97 1.426(6) .
O37 C77 1.417(7) .
O37 C107 1.445(6) .
O47 C87 1.396(6) .
O47 C107 1.412(7) .
O57 C137 1.411(7) .
N17 C27 1.379(6) .
N17 C17 1.384(6) .
N17 H17 0.8800 .
N27 C27 1.305(6) .
N27 C37 1.355(6) .
N37 C47 1.375(6) .
N37 C37 1.377(6) .
N37 C67 1.468(6) .
N47 C47 1.310(6) .
N47 C57 1.382(6) .
N57 C27 1.339(6) .
N57 H57A 0.8800 .
N57 H57B 0.8800 .
C17 C57 1.415(6) .
C37 C57 1.372(6) .
C47 H47 0.9500 .
C67 C77 1.540(7) .
C67 H67 1.0000 .
C77 C87 1.534(7) .
C77 H77 1.0000 .
C87 C97 1.536(7) .
C87 H87 1.0000 .
C97 C137 1.492(8) .
C97 H97 1.0000 .
C107 C127 1.527(7) .
C107 C117 1.530(7) .
C117 H11S 0.9800 .
C117 H11T 0.9800 .
C117 H11U 0.9800 .
C127 H12S 0.9800 .
C127 H12T 0.9800 .
C127 H12U 0.9800 .
C137 H13M 0.9900 .
C137 H13N 0.9900 .
C147 H14S 0.9800 .
C147 H14T 0.9800 .
C147 H14U 0.9800 .
C157 H15S 0.9800 .
C157 H15T 0.9800 .
C157 H15U 0.9800 .
C167 C177 1.566(8) .
C167 C197 1.570(8) .
C167 C187 1.572(8) .
C177 H17S 0.9800 .
C177 H17T 0.9800 .
C177 H17U 0.9800 .
C187 H18S 0.9800 .
C187 H18T 0.9800 .
C187 H18U 0.9800 .
C197 H19S 0.9800 .
C197 H19T 0.9800 .
C197 H19U 0.9800 .
O18 C18 1.251(9) .
Si8 O58 1.656(6) .
Si8 C168 1.804(8) .
Si8 C148 1.879(7) .
Si8 C158 1.886(8) .
O28 C68 1.409(7) .
O28 C98 1.437(7) .
O38 C78 1.414(7) .
O38 C108 1.442(7) .
O48 C108 1.409(8) .
O48 C88 1.417(7) .
O58 C138 1.405(7) .
N18 C28 1.368(6) .
N18 C18 1.380(7) .
N18 H18 0.8800 .
N28 C28 1.328(7) .
N28 C38 1.354(6) .
N38 C48 1.381(7) .
N38 C38 1.390(6) .
N38 C68 1.472(6) .
N48 C48 1.308(7) .
N48 C58 1.391(7) .
N58 C28 1.336(7) .
N58 H58A 0.8800 .
N58 H58B 0.8800 .
C18 C58 1.423(7) .
C38 C58 1.382(7) .
C48 H48 0.9500 .
C68 C78 1.534(7) .
C68 H68 1.0000 .
C78 C88 1.537(8) .
C78 H78 1.0000 .
C88 C98 1.532(8) .
C88 H88 1.0000 .
C98 C138 1.497(8) .
C98 H98 1.0000 .
C108 C128 1.526(7) .
C108 C118 1.529(7) .
C118 H11V 0.9800 .
C118 H11W 0.9800 .
C118 H11X 0.9800 .
C128 H12V 0.9800 .
C128 H12W 0.9800 .
C128 H12X 0.9800 .
C138 H13O 0.9900 .
C138 H13P 0.9900 .
C148 H14V 0.9800 .
C148 H14W 0.9800 .
C148 H14X 0.9800 .
C158 H15V 0.9800 .
C158 H15W 0.9800 .
C158 H15X 0.9800 .
C168 C198 1.558(7) .
C168 C188 1.565(8) .
C168 C178 1.572(7) .
C178 H17V 0.9800 .
C178 H17W 0.9800 .
C178 H17X 0.9800 .
C188 H18V 0.9800 .
C188 H18W 0.9800 .
C188 H18X 0.9800 .
C198 H19V 0.9800 .
C198 H19W 0.9800 .
C198 H19X 0.9800 .
O19 C19 1.213(12) .
C19 C29 1.461(15) .
C19 C39 1.635(16) .
C29 H29A 0.9800 .
C29 H29B 0.9800 .
C29 H29C 0.9800 .
C39 H39A 0.9800 .
C39 H39B 0.9800 .
C39 H39C 0.9800 .

loop_
_geom_hbond_atom_site_label_D
_geom_hbond_atom_site_label_H
_geom_hbond_atom_site_label_A
_geom_hbond_distance_DH
_geom_hbond_distance_HA
_geom_hbond_distance_DA
_geom_hbond_angle_DHA
_geom_hbond_site_symmetry_A
N11 H11 O11 0.88 1.99 2.843(7) 162 4_575
N12 H12 O12 0.88 2.05 2.883(6) 159 4_575
N13 H13 O13 0.88 2.02 2.874(6) 162 2_755
N14 H14 O14 0.88 2.02 2.871(7) 162 2_755
N15 H15 O15 0.88 1.96 2.821(7) 168 4_565
N16 H16 O16 0.88 2.04 2.889(7) 161 4_565
N17 H17 O17 0.88 2.03 2.868(8) 160 4_565
N18 H18 O18 0.88 2.00 2.837(9) 159 2_655
N51 H51A O52 0.88 2.15 2.946(8) 150 4_575
N51 H51B N41 0.88 2.03 2.882(8) 162 4_575
N52 H52A I2 0.88 2.83 3.702(5) 172 .
N52 H52B N42 0.88 2.02 2.889(7) 171 4_575
N53 H53B N43 0.88 1.99 2.856(7) 166 2_755
N54 H54A O53 0.88 2.31 3.113(7) 152 2_755
N54 H54B N44 0.88 2.03 2.887(8) 165 2_755
N55 H55A O56 0.88 2.17 2.936(7) 145 4_565
N55 H55B N45 0.88 2.07 2.907(7) 159 4_565
N56 H56A I1 0.88 2.75 3.592(5) 161 .
N56 H56B N46 0.88 2.06 2.915(8) 163 4_565
N57 H57B N47 0.88 2.05 2.902(8) 163 4_565
N58 H58B N48 0.88 1.97 2.843(10) 173 2_655

loop_
_platon_squeeze_void_nr
_platon_squeeze_void_average_x
_platon_squeeze_void_average_y
_platon_squeeze_void_average_z
_platon_squeeze_void_volume
_platon_squeeze_void_count_electrons
_platon_squeeze_void_content
1 -0.000 -0.000 -0.012 266 185 ' '
2 -0.000 0.500 0.949 2784 674 ' '
3 0.179 0.190 0.100 7 2 ' '
4 0.190 0.821 0.100 7 2 ' '
5 0.500 1.000 0.675 2784 673 ' '
6 0.500 0.500 0.297 388 166 ' '
7 0.500 0.500 0.495 137 84 ' '
8 0.809 0.179 0.100 7 2 ' '
9 0.821 0.810 0.100 7 2 ' '
